data_4109540
loop_
_publ_author_name
'You-Moon Jeon'
'Jungseok Heo'
'Chad A. Mirkin'

_publ_section_title
;
 Dynamic Interconversion of Amorphous Microparticles and Crystalline Rods
 in Salen-Based Homochiral Infinite Coordination Polymers
;
_journal_name_full 'Journal of the American Chemical Society'
_journal_page_first 7480
_journal_page_last 7481
_journal_paper_doi 10.1021/ja071046w
_journal_volume 129
_journal_year 2007
_chemical_formula_sum 'C57.5 H69.5 N4.5 Ni2 O9'
_chemical_formula_weight 1085.10
_chemical_name_systematic
; 
 ? 
;
_space_group_IT_number 1
_symmetry_cell_setting triclinic
_symmetry_space_group_name_Hall 'P 1'
_symmetry_space_group_name_H-M 'P 1'
_atom_sites_solution_hydrogens geom
_atom_sites_solution_primary direct
_atom_sites_solution_secondary difmap
_audit_creation_method SHELXL-97
_cell_angle_alpha 70.609(2)
_cell_angle_beta 70.501(2)
_cell_angle_gamma 67.214(2)
_cell_formula_units_Z 2
_cell_length_a 13.3754(12)
_cell_length_b 15.3953(14)
_cell_length_c 15.7098(15)
_cell_measurement_reflns_used 6151
_cell_measurement_temperature 153(2)
_cell_measurement_theta_max 27.82
_cell_measurement_theta_min 2.45
_cell_volume 2733.9(4)
_computing_cell_refinement 'Bruker SMART'
_computing_data_collection 'Bruker SMART'
_computing_data_reduction 'Bruker SAINT'
_computing_molecular_graphics 'Bruker SHELXTL'
_computing_publication_material 'Bruker SHELXTL'
_computing_structure_refinement 'SHELXL-97 (Sheldrick, 1997)'
_computing_structure_solution 'SHELXS-97 (Sheldrick, 1990)'
_diffrn_ambient_temperature 153(2)
_diffrn_measured_fraction_theta_full 0.895
_diffrn_measured_fraction_theta_max 0.895
_diffrn_measurement_device_type 'CCD area detector'
_diffrn_measurement_method 'omega scans'
_diffrn_radiation_monochromator graphite
_diffrn_radiation_source 'fine-focus sealed tube'
_diffrn_radiation_type MoK\a
_diffrn_radiation_wavelength 0.71073
_diffrn_reflns_av_R_equivalents 0.0302
_diffrn_reflns_av_sigmaI/netI 0.1018
_diffrn_reflns_limit_h_max 17
_diffrn_reflns_limit_h_min -17
_diffrn_reflns_limit_k_max 19
_diffrn_reflns_limit_k_min -19
_diffrn_reflns_limit_l_max 20
_diffrn_reflns_limit_l_min -20
_diffrn_reflns_number 25622
_diffrn_reflns_theta_full 28.84
_diffrn_reflns_theta_max 28.84
_diffrn_reflns_theta_min 1.41
_exptl_absorpt_coefficient_mu 0.748
_exptl_absorpt_correction_T_max 0.9491
_exptl_absorpt_correction_T_min 0.8313
_exptl_absorpt_correction_type integration
_exptl_crystal_colour red
_exptl_crystal_density_diffrn 1.318
_exptl_crystal_description column
_exptl_crystal_F_000 1148
_exptl_crystal_size_max 0.250
_exptl_crystal_size_mid 0.224
_exptl_crystal_size_min 0.070
_refine_diff_density_max 1.597
_refine_diff_density_min -0.589
_refine_diff_density_rms 0.148
_refine_ls_abs_structure_details 'Flack H D (1983), Acta Cryst. A39, 876-881'
_refine_ls_abs_structure_Flack 0.07(3)
_refine_ls_extinction_method none
_refine_ls_goodness_of_fit_ref 1.028
_refine_ls_hydrogen_treatment constr
_refine_ls_matrix_type full
_refine_ls_number_parameters 1313
_refine_ls_number_reflns 22126
_refine_ls_number_restraints 15
_refine_ls_restrained_S_all 1.028
_refine_ls_R_factor_all 0.1351
_refine_ls_R_factor_gt 0.0762
_refine_ls_shift/su_max 0.021
_refine_ls_shift/su_mean 0.005
_refine_ls_structure_factor_coef Fsqd
_refine_ls_weighting_details 'calc w=1/[\s^2^(Fo^2^)+(0.1375P)^2^+0.0000P] where P=(Fo^2^+2Fc^2^)/3'
_refine_ls_weighting_scheme calc
_refine_ls_wR_factor_gt 0.2018
_refine_ls_wR_factor_ref 0.2447
_reflns_number_gt 12941
_reflns_number_total 22126
_reflns_threshold_expression >2sigma(I)
_cod_data_source_file ja071046wsi20070430_012922.cif
_cod_data_source_block C57.50H69.50N4.50Ni2O9
_cod_depositor_comments
;
The following automatic conversions were performed:

'_refine_ls_hydrogen_treatment' value 'const' was replaced with the
value 'constr' as specified in the replacement file
'src/cod-tools/trunk/data/replacement-values/replacement_values.lst'.

Automatic conversion script
Id: cif_fix_values 5376 2017-05-30 11:51:03Z andrius 
;
_cod_original_formula_sum 'C57.50 H69.50 N4.50 Ni2 O9'
_cod_database_code 4109540

loop_
_symmetry_equiv_pos_as_xyz
'x, y, z'

loop_
_atom_site_label
_atom_site_type_symbol
_atom_site_fract_x
_atom_site_fract_y
_atom_site_fract_z
_atom_site_U_iso_or_equiv
_atom_site_adp_type
_atom_site_occupancy
_atom_site_symmetry_multiplicity
_atom_site_calc_flag
_atom_site_refinement_flags
Ni1 Ni 0.50434(10) 0.07251(9) 0.69420(9) 0.0215(4) Uani 1 1 d .
Ni2 Ni -0.40965(13) 0.60856(11) 1.25507(10) 0.0305(4) Uani 1 1 d .
Ni3 Ni -0.01130(10) 0.57313(9) 0.68744(9) 0.0216(4) Uani 1 1 d .
Ni4 Ni 0.90318(13) 0.03739(11) 0.12628(11) 0.0318(5) Uani 1 1 d .
O1 O 0.6491(7) 0.0354(6) 0.7065(6) 0.0222(19) Uani 1 1 d .
O2 O 0.4710(7) 0.1620(6) 0.7625(6) 0.0224(19) Uani 1 1 d .
O3 O 1.3555(9) -0.4435(8) 0.3481(9) 0.063(4) Uani 1 1 d .
O4 O 1.4415(8) -0.3442(7) 0.3451(6) 0.036(2) Uani 1 1 d .
O5 O -0.3254(9) 0.6234(7) 1.0308(6) 0.044(3) Uani 1 1 d .
O6 O -0.2634(8) 0.5701(7) 1.1576(6) 0.034(2) Uani 1 1 d .
O7 O -0.4706(8) 0.7259(6) 1.1468(6) 0.036(2) Uani 1 1 d .
O8 O -0.4757(8) 0.5231(7) 1.2194(7) 0.041(3) Uani 1 1 d .
O9 O -0.1569(7) 0.6033(6) 0.6828(6) 0.027(2) Uani 1 1 d .
O10 O 0.0237(7) 0.4889(6) 0.6139(7) 0.030(2) Uani 1 1 d .
O11 O -0.8595(8) 1.0918(7) 1.0286(7) 0.046(3) Uani 1 1 d .
O12 O -0.9453(8) 0.9886(7) 1.0338(7) 0.039(3) Uani 1 1 d .
O13 O 0.8216(9) 0.0205(8) 0.3546(7) 0.052(3) Uani 1 1 d .
O14 O 0.7586(8) 0.0747(7) 0.2241(7) 0.040(3) Uani 1 1 d .
O15 O 0.9664(8) -0.0773(7) 0.2325(7) 0.038(2) Uani 1 1 d .
O16 O 0.9671(7) 0.1206(6) 0.1642(6) 0.035(2) Uani 1 1 d .
O17 O 0.5549(17) 0.5472(11) -0.0409(11) 0.127(6) Uani 1 1 d .
O18 O -0.0767(9) 0.1048(8) 0.4207(9) 0.071(3) Uani 1 1 d .
N1 N 0.5372(9) -0.0158(8) 0.6245(8) 0.026(2) Uani 1 1 d .
N2 N 0.3601(9) 0.1070(8) 0.6843(8) 0.026(2) Uani 1 1 d .
N3 N -0.3476(10) 0.4874(8) 1.3585(8) 0.034(3) Uani 1 1 d .
N4 N -0.3502(10) 0.6960(8) 1.2878(8) 0.032(3) Uani 1 1 d .
N5 N -0.0496(9) 0.6496(8) 0.7688(7) 0.022(2) Uani 1 1 d .
N6 N 0.1382(9) 0.5478(8) 0.6854(8) 0.028(2) Uani 1 1 d .
N7 N 0.8376(11) -0.0498(9) 0.0935(8) 0.039(3) Uani 1 1 d .
N8 N 0.8388(10) 0.1571(9) 0.0258(8) 0.036(3) Uani 1 1 d .
C1 C 0.7392(10) -0.0210(9) 0.6639(8) 0.019(3) Uani 1 1 d .
C2 C 0.8486(10) -0.0329(8) 0.6756(8) 0.019(3) Uani 1 1 d .
C3 C 0.9438(12) -0.0937(9) 0.6295(9) 0.033(3) Uani 1 1 d .
H3 H 1.0136 -0.1029 0.6399 0.039 Uiso 1 1 calc R
C4 C 0.9430(11) -0.1424(9) 0.5687(9) 0.0266(19) Uani 1 1 d U
C5 C 0.8405(11) -0.1323(10) 0.5573(9) 0.0271(19) Uani 1 1 d U
H5 H 0.8382 -0.1652 0.5168 0.033 Uiso 1 1 calc R
C6 C 0.7369(11) -0.0733(9) 0.6049(9) 0.0271(19) Uani 1 1 d U
C7 C 0.6387(11) -0.0681(9) 0.5900(10) 0.031(3) Uani 1 1 d .
H7 H 0.6448 -0.1062 0.5506 0.037 Uiso 1 1 calc R
C8 C 0.4381(7) -0.0283(7) 0.6170(7) 0.036(2) Uani 1 1 d .
H8 H 0.4109 -0.0730 0.6754 0.043 Uiso 1 1 calc R
C9 C 0.4544(11) -0.0684(9) 0.5329(9) 0.028(3) Uani 1 1 d .
H9A H 0.5093 -0.1342 0.5378 0.033 Uiso 1 1 calc R
H9B H 0.4821 -0.0257 0.4741 0.033 Uiso 1 1 calc R
C10 C 0.3378(8) -0.0716(7) 0.5354(8) 0.035(2) Uani 1 1 d .
H10A H 0.3441 -0.0910 0.4793 0.043 Uiso 1 1 calc R
H10B H 0.3172 -0.1218 0.5902 0.043 Uiso 1 1 calc R
C11 C 0.2473(12) 0.0216(10) 0.5396(11) 0.050(4) Uani 1 1 d .
H11A H 0.1755 0.0114 0.5487 0.059 Uiso 1 1 calc R
H11B H 0.2602 0.0684 0.4793 0.059 Uiso 1 1 calc R
C12 C 0.2380(11) 0.0655(10) 0.6165(9) 0.028(3) Uani 1 1 d .
H12A H 0.2116 0.0252 0.6777 0.034 Uiso 1 1 calc R
H12B H 0.1832 0.1313 0.6103 0.034 Uiso 1 1 calc R
C13 C 0.3517(7) 0.0709(7) 0.6108(7) 0.029(2) Uani 1 1 d .
H13 H 0.3756 0.1134 0.5492 0.034 Uiso 1 1 calc R
C14 C 0.2735(12) 0.1662(10) 0.7272(10) 0.033(3) Uani 1 1 d .
H14 H 0.2037 0.1758 0.7166 0.039 Uiso 1 1 calc R
C15 C 0.2708(11) 0.2174(9) 0.7868(9) 0.024(3) Uani 1 1 d .
C16 C 0.1679(11) 0.2712(10) 0.8336(10) 0.028(3) Uani 1 1 d .
H16 H 0.1010 0.2704 0.8254 0.034 Uiso 1 1 calc R
C17 C 0.1609(11) 0.3253(9) 0.8912(9) 0.027(3) Uani 1 1 d .
C18 C 0.2574(11) 0.3223(9) 0.9020(9) 0.030(3) Uani 1 1 d .
H18 H 0.2516 0.3577 0.9437 0.036 Uiso 1 1 calc R
C19 C 0.3653(11) 0.2735(10) 0.8597(10) 0.031(3) Uani 1 1 d .
C20 C 0.3728(12) 0.2158(9) 0.7996(9) 0.029(3) Uani 1 1 d .
C21 C 0.8520(11) 0.0228(10) 0.7391(9) 0.028(3) Uani 1 1 d .
C22 C 0.7916(12) -0.0130(11) 0.8394(9) 0.037(3) Uani 1 1 d .
H22A H 0.7945 0.0225 0.8795 0.055 Uiso 1 1 calc R
H22B H 0.8282 -0.0824 0.8609 0.055 Uiso 1 1 calc R
H22C H 0.7136 -0.0021 0.8418 0.055 Uiso 1 1 calc R
C23 C 0.8019(10) 0.1301(8) 0.7076(9) 0.027(3) Uani 1 1 d .
H23A H 0.7215 0.1461 0.7155 0.041 Uiso 1 1 calc R
H23B H 0.8365 0.1515 0.6419 0.041 Uiso 1 1 calc R
H23C H 0.8151 0.1630 0.7447 0.041 Uiso 1 1 calc R
C24 C 0.9767(10) 0.0076(10) 0.7372(10) 0.035(3) Uani 1 1 d .
H24A H 1.0183 0.0238 0.6728 0.052 Uiso 1 1 calc R
H24B H 1.0118 -0.0602 0.7658 0.052 Uiso 1 1 calc R
H24C H 0.9772 0.0498 0.7719 0.052 Uiso 1 1 calc R
C25 C 0.4709(11) 0.2771(10) 0.8705(10) 0.034(4) Uani 1 1 d .
C26 C 0.5352(12) 0.3171(11) 0.7797(11) 0.041(4) Uani 1 1 d .
H26A H 0.6031 0.3208 0.7873 0.062 Uiso 1 1 calc R
H26B H 0.4899 0.3822 0.7537 0.062 Uiso 1 1 calc R
H26C H 0.5555 0.2751 0.7375 0.062 Uiso 1 1 calc R
C27 C 0.5398(10) 0.1763(10) 0.9161(9) 0.034(3) Uani 1 1 d .
H27A H 0.6073 0.1806 0.9238 0.051 Uiso 1 1 calc R
H27B H 0.5608 0.1314 0.8766 0.051 Uiso 1 1 calc R
H27C H 0.4951 0.1525 0.9770 0.051 Uiso 1 1 calc R
C28 C 0.4432(13) 0.3475(12) 0.9322(12) 0.050(4) Uani 1 1 d .
H28A H 0.3921 0.3291 0.9913 0.075 Uiso 1 1 calc R
H28B H 0.4078 0.4138 0.9003 0.075 Uiso 1 1 calc R
H28C H 0.5121 0.3443 0.9441 0.075 Uiso 1 1 calc R
C29 C 1.0460(11) -0.2005(9) 0.5194(9) 0.023(3) Uani 1 1 d .
C30 C 1.1430(12) -0.1837(11) 0.4988(10) 0.039(4) Uani 1 1 d .
H30 H 1.1423 -0.1307 0.5175 0.047 Uiso 1 1 calc R
C31 C 1.2468(12) -0.2379(10) 0.4515(10) 0.035(4) Uani 1 1 d .
H31 H 1.3130 -0.2220 0.4391 0.041 Uiso 1 1 calc R
C32 C 1.2481(10) -0.3139(10) 0.4244(9) 0.035(4) Uani 1 1 d .
C33 C 1.1499(12) -0.3338(9) 0.4421(9) 0.029(3) Uani 1 1 d .
H33 H 1.1495 -0.3854 0.4220 0.035 Uiso 1 1 calc R
C34 C 1.0523(10) -0.2774(9) 0.4894(8) 0.023(3) Uani 1 1 d .
H34 H 0.9857 -0.2927 0.5019 0.027 Uiso 1 1 calc R
C35 C 1.3545(12) -0.3720(9) 0.3682(9) 0.032(3) Uani 1 1 d .
C36 C 0.0492(12) 0.3840(10) 0.9411(9) 0.032(3) Uani 1 1 d .
C37 C 0.0407(12) 0.4054(9) 1.0226(9) 0.033(3) Uani 1 1 d .
H37 H 0.1032 0.3790 1.0495 0.040 Uiso 1 1 calc R
C38 C -0.0592(11) 0.4658(10) 1.0655(9) 0.036(4) Uani 1 1 d .
H38 H -0.0634 0.4794 1.1215 0.043 Uiso 1 1 calc R
C39 C -0.1481(12) 0.5044(10) 1.0299(9) 0.035(4) Uani 1 1 d .
C40 C -0.1409(11) 0.4862(9) 0.9468(10) 0.029(3) Uani 1 1 d .
H40 H -0.2027 0.5152 0.9189 0.035 Uiso 1 1 calc R
C41 C -0.0426(11) 0.4256(10) 0.9052(9) 0.030(3) Uani 1 1 d .
H41 H -0.0390 0.4125 0.8491 0.036 Uiso 1 1 calc R
C42 C -0.2543(11) 0.5709(8) 1.0758(9) 0.027(3) Uani 1 1 d .
C43 C -0.3932(13) 0.4785(11) 1.4444(10) 0.042(4) Uani 1 1 d .
H43 H -0.4504 0.5343 1.4616 0.050 Uiso 1 1 calc R
C44 C -0.3714(11) 0.4011(10) 1.5137(9) 0.039(3) Uani 1 1 d .
H44 H -0.4156 0.4002 1.5753 0.047 Uiso 1 1 calc R
C45 C -0.2823(15) 0.3228(12) 1.4920(10) 0.048(4) Uani 1 1 d .
H45 H -0.2616 0.2650 1.5378 0.057 Uiso 1 1 calc R
C46 C -0.2266(13) 0.3321(11) 1.4039(13) 0.053(4) Uani 1 1 d .
H46 H -0.1603 0.2820 1.3866 0.064 Uiso 1 1 calc R
C47 C -0.2623(14) 0.4118(10) 1.3377(11) 0.046(4) Uani 1 1 d .
H47 H -0.2246 0.4130 1.2744 0.055 Uiso 1 1 calc R
C48 C -0.4160(14) 0.7830(10) 1.3068(10) 0.044(4) Uani 1 1 d .
H48 H -0.4937 0.8003 1.3118 0.052 Uiso 1 1 calc R
C49 C -0.3770(14) 0.8491(10) 1.3197(10) 0.043(4) Uani 1 1 d .
H49 H -0.4266 0.9106 1.3293 0.052 Uiso 1 1 calc R
C50 C -0.2603(17) 0.8223(11) 1.3181(10) 0.058(5) Uani 1 1 d .
H50 H -0.2300 0.8642 1.3271 0.070 Uiso 1 1 calc R
C51 C -0.1951(13) 0.7305(13) 1.3024(10) 0.053(5) Uani 1 1 d .
H51 H -0.1174 0.7093 1.2991 0.063 Uiso 1 1 calc R
C52 C -0.2422(14) 0.6701(11) 1.2916(10) 0.049(4) Uani 1 1 d .
H52 H -0.1958 0.6063 1.2865 0.059 Uiso 1 1 calc R
C53 C -0.5834(11) 0.7594(10) 1.1408(9) 0.038(3) Uani 1 1 d .
H53A H -0.6113 0.7040 1.1590 0.057 Uiso 1 1 calc R
H53B H -0.5884 0.7941 1.0768 0.057 Uiso 1 1 calc R
H53C H -0.6286 0.8032 1.1825 0.057 Uiso 1 1 calc R
C54 C -0.4207(12) 0.4268(9) 1.2078(9) 0.045(4) Uani 1 1 d .
H54A H -0.3428 0.4200 1.1741 0.067 Uiso 1 1 calc R
H54B H -0.4582 0.4125 1.1725 0.067 Uiso 1 1 calc R
H54C H -0.4231 0.3814 1.2688 0.067 Uiso 1 1 calc R
C55 C -0.2502(10) 0.6612(9) 0.7241(9) 0.022(3) Uani 1 1 d .
C56 C -0.3525(10) 0.6740(9) 0.7064(9) 0.027(3) Uani 1 1 d .
C57 C -0.4474(9) 0.7357(9) 0.7516(8) 0.020(3) Uani 1 1 d .
H57 H -0.5172 0.7443 0.7416 0.024 Uiso 1 1 calc R
C58 C -0.4470(10) 0.7860(9) 0.8111(8) 0.024(2) Uani 1 1 d .
C59 C -0.3462(11) 0.7744(9) 0.8241(9) 0.025(2) Uani 1 1 d .
H59 H -0.3428 0.8082 0.8633 0.030 Uiso 1 1 calc R
C60 C -0.2492(10) 0.7141(8) 0.7809(8) 0.018(2) Uani 1 1 d .
C61 C -0.1448(11) 0.7026(9) 0.8021(8) 0.025(3) Uani 1 1 d .
H61 H -0.1494 0.7376 0.8437 0.030 Uiso 1 1 calc R
C62 C 0.0467(8) 0.6307(8) 0.8073(7) 0.040(3) Uani 1 1 d .
H62 H 0.0551 0.5673 0.8542 0.048 Uiso 1 1 calc R
C63 C 0.0431(12) 0.7042(11) 0.8533(11) 0.046(4) Uani 1 1 d .
H63A H 0.0347 0.7679 0.8085 0.055 Uiso 1 1 calc R
H63B H -0.0225 0.7110 0.9066 0.055 Uiso 1 1 calc R
C64 C 0.1469(9) 0.6748(9) 0.8864(8) 0.050(3) Uani 1 1 d .
H64A H 0.1445 0.7265 0.9120 0.060 Uiso 1 1 calc R
H64B H 0.1510 0.6150 0.9367 0.060 Uiso 1 1 calc R
C65 C 0.2468(12) 0.6576(12) 0.8091(11) 0.066(5) Uani 1 1 d .
H65A H 0.3140 0.6312 0.8346 0.080 Uiso 1 1 calc R
H65B H 0.2487 0.7206 0.7653 0.080 Uiso 1 1 calc R
C66 C 0.2538(12) 0.5890(11) 0.7552(11) 0.039(4) Uani 1 1 d .
H66A H 0.3165 0.5898 0.6995 0.046 Uiso 1 1 calc R
H66B H 0.2685 0.5221 0.7945 0.046 Uiso 1 1 calc R
C67 C 0.1493(7) 0.6175(8) 0.7268(7) 0.034(2) Uani 1 1 d .
H67 H 0.1420 0.6809 0.6801 0.040 Uiso 1 1 calc R
C68 C 0.2230(11) 0.4927(10) 0.6451(9) 0.032(3) Uani 1 1 d .
H68 H 0.2932 0.4887 0.6508 0.038 Uiso 1 1 calc R
C69 C 0.2225(11) 0.4324(9) 0.5883(10) 0.027(3) Uani 1 1 d .
C70 C 0.3273(11) 0.3741(10) 0.5463(9) 0.027(3) Uani 1 1 d .
H70 H 0.3934 0.3735 0.5570 0.032 Uiso 1 1 calc R
C71 C 0.3352(11) 0.3192(9) 0.4912(9) 0.029(3) Uani 1 1 d .
C72 C 0.2325(10) 0.3182(9) 0.4812(9) 0.025(3) Uani 1 1 d .
H72 H 0.2361 0.2785 0.4445 0.030 Uiso 1 1 calc R
C73 C 0.1287(10) 0.3727(9) 0.5228(8) 0.022(3) Uani 1 1 d .
C74 C 0.1212(10) 0.4344(9) 0.5762(9) 0.020(3) Uani 1 1 d .
C75 C -0.3618(11) 0.6242(9) 0.6403(9) 0.027(3) Uani 1 1 d .
C76 C -0.3136(13) 0.5126(9) 0.6807(11) 0.043(4) Uani 1 1 d .
H76A H -0.2411 0.4985 0.6931 0.065 Uiso 1 1 calc R
H76B H -0.3045 0.4771 0.6357 0.065 Uiso 1 1 calc R
H76C H -0.3653 0.4925 0.7387 0.065 Uiso 1 1 calc R
C77 C -0.2958(11) 0.6569(9) 0.5428(8) 0.029(3) Uani 1 1 d .
H77A H -0.3316 0.7258 0.5184 0.043 Uiso 1 1 calc R
H77B H -0.2935 0.6190 0.5026 0.043 Uiso 1 1 calc R
H77C H -0.2195 0.6471 0.5447 0.043 Uiso 1 1 calc R
C78 C -0.4772(12) 0.6467(11) 0.6329(10) 0.039(3) Uani 1 1 d .
H78A H -0.5222 0.6231 0.6937 0.058 Uiso 1 1 calc R
H78B H -0.4759 0.6149 0.5877 0.058 Uiso 1 1 calc R
H78C H -0.5098 0.7169 0.6125 0.058 Uiso 1 1 calc R
C79 C 0.0223(12) 0.3651(10) 0.5084(10) 0.032(3) Uani 1 1 d .
C80 C 0.0495(13) 0.2940(12) 0.4514(11) 0.048(4) Uani 1 1 d .
H80A H 0.1015 0.2324 0.4764 0.072 Uiso 1 1 calc R
H80B H 0.0839 0.3198 0.3869 0.072 Uiso 1 1 calc R
H80C H -0.0192 0.2834 0.4539 0.072 Uiso 1 1 calc R
C81 C -0.0512(11) 0.3282(10) 0.6069(10) 0.038(4) Uani 1 1 d .
H81A H -0.0119 0.2609 0.6334 0.056 Uiso 1 1 calc R
H81B H -0.1229 0.3319 0.5998 0.056 Uiso 1 1 calc R
H81C H -0.0642 0.3690 0.6484 0.056 Uiso 1 1 calc R
C82 C -0.0457(14) 0.4620(11) 0.4606(11) 0.050(4) Uani 1 1 d .
H82A H -0.1132 0.4557 0.4547 0.076 Uiso 1 1 calc R
H82B H -0.0014 0.4835 0.3987 0.076 Uiso 1 1 calc R
H82C H -0.0669 0.5095 0.4973 0.076 Uiso 1 1 calc R
C83 C -0.5567(11) 0.8511(10) 0.8591(9) 0.030(3) Uani 1 1 d .
C84 C -0.6598(11) 0.8289(10) 0.8804(9) 0.029(3) Uani 1 1 d .
H84 H -0.6605 0.7763 0.8620 0.035 Uiso 1 1 calc R
C85 C -0.7556(12) 0.8848(11) 0.9271(10) 0.040(4) Uani 1 1 d .
H85 H -0.8227 0.8700 0.9407 0.048 Uiso 1 1 calc R
C86 C -0.7593(11) 0.9637(9) 0.9561(9) 0.029(3) Uani 1 1 d .
C87 C -0.6601(11) 0.9881(9) 0.9303(9) 0.028(3) Uani 1 1 d .
H87 H -0.6620 1.0436 0.9454 0.034 Uiso 1 1 calc R
C88 C -0.5585(11) 0.9325(9) 0.8829(9) 0.027(3) Uani 1 1 d .
H88 H -0.4923 0.9495 0.8672 0.032 Uiso 1 1 calc R
C89 C -0.8627(12) 1.0205(11) 1.0090(11) 0.044(4) Uani 1 1 d .
C90 C 0.4417(11) 0.2608(9) 0.4425(10) 0.028(3) Uani 1 1 d .
C91 C 0.4501(13) 0.2414(10) 0.3598(10) 0.040(4) Uani 1 1 d .
H91 H 0.3869 0.2683 0.3337 0.048 Uiso 1 1 calc R
C92 C 0.5496(11) 0.1829(10) 0.3140(10) 0.037(4) Uani 1 1 d .
H92 H 0.5553 0.1730 0.2558 0.044 Uiso 1 1 calc R
C93 C 0.6433(10) 0.1380(9) 0.3567(10) 0.029(3) Uani 1 1 d .
C94 C 0.6348(12) 0.1605(9) 0.4378(10) 0.035(4) Uani 1 1 d .
H94 H 0.6975 0.1343 0.4644 0.042 Uiso 1 1 calc R
C95 C 0.5355(10) 0.2210(9) 0.4812(9) 0.027(3) Uani 1 1 d .
H95 H 0.5312 0.2353 0.5369 0.032 Uiso 1 1 calc R
C96 C 0.7499(12) 0.0697(11) 0.3078(10) 0.043(4) Uani 1 1 d .
C97 C 0.9046(15) -0.1383(11) 0.0812(10) 0.045(4) Uani 1 1 d .
H97 H 0.9815 -0.1607 0.0811 0.053 Uiso 1 1 calc R
C98 C 0.8537(17) -0.1940(12) 0.0686(10) 0.063(6) Uani 1 1 d .
H98 H 0.8994 -0.2564 0.0585 0.076 Uiso 1 1 calc R
C99 C 0.7529(16) -0.1700(14) 0.0693(11) 0.063(5) Uani 1 1 d .
H99 H 0.7224 -0.2139 0.0641 0.075 Uiso 1 1 calc R
C100 C 0.6891(16) -0.0794(13) 0.0778(10) 0.067(6) Uani 1 1 d .
H100 H 0.6140 -0.0557 0.0723 0.081 Uiso 1 1 calc R
C101 C 0.7331(12) -0.0223(12) 0.0943(10) 0.041(4) Uani 1 1 d .
H101 H 0.6862 0.0390 0.1066 0.049 Uiso 1 1 calc R
C102 C 0.8945(13) 0.1613(11) -0.0657(10) 0.045(4) Uani 1 1 d .
H102 H 0.9576 0.1095 -0.0842 0.054 Uiso 1 1 calc R
C103 C 0.8522(18) 0.2484(16) -0.1325(12) 0.080(7) Uani 1 1 d .
H103 H 0.8852 0.2530 -0.1969 0.096 Uiso 1 1 calc R
C104 C 0.7678(16) 0.3219(12) -0.1044(14) 0.057(5) Uani 1 1 d .
H104 H 0.7430 0.3789 -0.1496 0.069 Uiso 1 1 calc R
C105 C 0.7167(15) 0.3192(11) -0.0156(12) 0.048(4) Uani 1 1 d .
H105 H 0.6592 0.3739 0.0035 0.058 Uiso 1 1 calc R
C106 C 0.7510(12) 0.2323(10) 0.0487(11) 0.039(4) Uani 1 1 d .
H106 H 0.7099 0.2263 0.1116 0.047 Uiso 1 1 calc R
C107 C 1.0855(13) -0.1129(11) 0.2325(12) 0.060(5) Uani 1 1 d .
H07A H 1.0965 -0.1588 0.2917 0.090 Uiso 1 1 calc R
H07B H 1.1108 -0.0582 0.2244 0.090 Uiso 1 1 calc R
H07C H 1.1286 -0.1454 0.1814 0.090 Uiso 1 1 calc R
C108 C 0.9116(14) 0.2188(11) 0.1779(12) 0.060(5) Uani 1 1 d .
H08A H 0.8403 0.2217 0.2238 0.090 Uiso 1 1 calc R
H08B H 0.8980 0.2637 0.1189 0.090 Uiso 1 1 calc R
H08C H 0.9591 0.2372 0.2002 0.090 Uiso 1 1 calc R
C109 C 0.442(2) 0.5604(18) 0.0201(18) 0.117(9) Uani 1 1 d .
H09A H 0.4119 0.5124 0.0183 0.176 Uiso 1 1 calc R
H09B H 0.3936 0.6257 -0.0013 0.176 Uiso 1 1 calc R
H09C H 0.4454 0.5518 0.0838 0.176 Uiso 1 1 calc R
C110 C 0.0346(13) 0.0780(10) 0.3847(11) 0.054(4) Uani 1 1 d .
H10C H 0.0690 0.1093 0.4072 0.080 Uiso 1 1 calc R
H10D H 0.0496 0.0980 0.3167 0.080 Uiso 1 1 calc R
H10E H 0.0660 0.0075 0.4039 0.080 Uiso 1 1 calc R
N9 N 0.2366(11) 0.4234(6) 0.2191(9) 0.064(6) Uani 0.50 1 d PG
C111 C 0.1693(10) 0.4524(6) 0.1574(8) 0.0290(18) Uani 0.50 1 d PG
H111 H 0.1617 0.4055 0.1352 0.035 Uiso 0.50 1 calc PR
C112 C 0.1131(9) 0.5501(7) 0.1282(7) 0.0290(18) Uani 0.50 1 d PG
H112 H 0.0671 0.5698 0.0861 0.035 Uiso 0.50 1 calc PR
C113 C 0.1242(9) 0.6187(5) 0.1607(8) 0.0290(18) Uani 0.50 1 d PG
H113 H 0.0858 0.6855 0.1408 0.035 Uiso 0.50 1 calc PR
C114 C 0.1915(10) 0.5898(7) 0.2224(8) 0.0290(18) Uani 0.50 1 d PG
H114 H 0.1991 0.6367 0.2446 0.035 Uiso 0.50 1 calc PR
C115 C 0.2477(10) 0.4921(8) 0.2516(8) 0.0290(18) Uani 0.50 1 d PG
H115 H 0.2937 0.4724 0.2937 0.035 Uiso 0.50 1 calc PR
N10 N 0.2771(13) 0.2012(9) 0.1783(11) 0.084(9) Uani 0.50 1 d PG
C116 C 0.3214(12) 0.1546(11) 0.2561(10) 0.054(3) Uani 0.50 1 d PG
H116 H 0.3306 0.1915 0.2893 0.065 Uiso 0.50 1 calc PR
C117 C 0.3522(11) 0.0542(11) 0.2853(8) 0.054(3) Uani 0.50 1 d PG
H117 H 0.3824 0.0224 0.3385 0.065 Uiso 0.50 1 calc PR
C118 C 0.3387(11) 0.0003(9) 0.2368(10) 0.054(3) Uani 0.50 1 d PG
H118 H 0.3597 -0.0683 0.2567 0.065 Uiso 0.50 1 calc PR
C119 C 0.2944(12) 0.0469(11) 0.1589(9) 0.054(3) Uani 0.50 1 d PG
H119 H 0.2852 0.0100 0.1257 0.065 Uiso 0.50 1 calc PR
C120 C 0.2636(13) 0.1473(11) 0.1297(9) 0.054(3) Uani 0.50 1 d PG
H120 H 0.2334 0.1791 0.0765 0.065 Uiso 0.50 1 calc PR

loop_
_atom_site_aniso_label
_atom_site_aniso_U_11
_atom_site_aniso_U_22
_atom_site_aniso_U_33
_atom_site_aniso_U_23
_atom_site_aniso_U_13
_atom_site_aniso_U_12
Ni1 0.0144(9) 0.0247(8) 0.0248(8) -0.0145(7) 0.0014(6) -0.0030(7)
Ni2 0.0240(10) 0.0285(10) 0.0292(10) -0.0120(8) 0.0031(8) -0.0017(8)
Ni3 0.0144(9) 0.0227(8) 0.0269(8) -0.0119(7) -0.0010(6) -0.0033(7)
Ni4 0.0236(10) 0.0325(10) 0.0329(10) -0.0142(8) 0.0001(8) -0.0023(8)
O1 0.016(4) 0.025(4) 0.021(4) -0.013(3) 0.002(3) -0.001(3)
O2 0.012(4) 0.028(5) 0.024(4) -0.009(4) 0.001(3) -0.006(4)
O3 0.036(6) 0.056(7) 0.108(10) -0.044(7) 0.005(6) -0.025(6)
O4 0.023(5) 0.040(6) 0.035(5) -0.030(4) 0.010(4) 0.004(4)
O5 0.038(6) 0.047(6) 0.031(5) -0.024(5) -0.002(4) 0.012(5)
O6 0.023(5) 0.041(6) 0.029(5) -0.017(5) 0.006(4) -0.003(5)
O7 0.036(6) 0.027(5) 0.040(6) -0.002(4) -0.010(4) -0.008(4)
O8 0.039(6) 0.032(5) 0.054(6) -0.025(5) -0.014(5) 0.000(5)
O9 0.019(5) 0.034(5) 0.031(5) -0.017(4) -0.003(3) -0.006(4)
O10 0.015(5) 0.037(5) 0.048(6) -0.033(4) -0.005(4) 0.000(4)
O11 0.033(6) 0.038(6) 0.051(6) -0.033(5) 0.029(4) -0.006(5)
O12 0.027(6) 0.038(6) 0.045(6) -0.013(5) 0.009(5) -0.014(5)
O13 0.043(7) 0.051(7) 0.031(6) -0.001(5) -0.003(5) 0.007(6)
O14 0.032(6) 0.052(7) 0.033(6) -0.020(5) -0.001(5) -0.008(5)
O15 0.020(5) 0.042(6) 0.040(6) -0.021(5) 0.003(4) 0.004(4)
O16 0.028(6) 0.032(5) 0.032(5) -0.013(4) 0.006(4) -0.003(4)
O17 0.179(16) 0.079(10) 0.100(11) -0.053(9) 0.036(10) -0.047(10)
O18 0.054(6) 0.056(6) 0.097(9) -0.021(6) -0.028(6) -0.002(5)
N1 0.019(5) 0.033(5) 0.035(5) -0.020(4) -0.005(4) -0.006(4)
N2 0.014(5) 0.038(6) 0.031(5) -0.016(4) -0.003(4) -0.008(4)
N3 0.031(7) 0.032(6) 0.037(7) -0.014(5) -0.009(5) -0.002(5)
N4 0.038(7) 0.029(6) 0.026(6) -0.003(5) 0.004(5) -0.018(6)
N5 0.016(5) 0.033(5) 0.021(4) -0.010(4) -0.001(3) -0.010(4)
N6 0.023(5) 0.033(5) 0.031(5) -0.020(4) 0.001(4) -0.008(4)
N7 0.039(8) 0.039(7) 0.032(7) -0.017(6) -0.002(5) -0.001(6)
N8 0.037(8) 0.041(7) 0.028(6) -0.009(6) -0.002(5) -0.015(6)
C1 0.019(6) 0.017(6) 0.016(5) -0.002(5) 0.003(4) -0.010(5)
C2 0.026(7) 0.017(6) 0.015(6) 0.003(5) -0.006(5) -0.012(5)
C3 0.027(8) 0.026(7) 0.040(8) -0.006(6) -0.003(6) -0.009(6)
C4 0.024(4) 0.026(4) 0.027(4) -0.019(3) 0.003(3) -0.003(3)
C5 0.024(4) 0.027(4) 0.027(4) -0.018(3) 0.003(3) -0.002(3)
C6 0.024(4) 0.027(4) 0.027(4) -0.018(3) 0.003(3) -0.002(3)
C7 0.024(7) 0.023(6) 0.042(7) -0.015(5) -0.005(5) -0.001(5)
C8 0.019(4) 0.043(6) 0.048(6) -0.021(5) -0.003(4) -0.007(4)
C9 0.020(6) 0.030(6) 0.039(7) -0.017(5) -0.009(5) -0.003(5)
C10 0.023(5) 0.044(6) 0.050(6) -0.027(5) -0.005(4) -0.011(4)
C11 0.030(6) 0.057(8) 0.080(9) -0.045(7) -0.024(6) 0.000(5)
C12 0.019(7) 0.039(7) 0.036(7) -0.024(5) -0.008(5) -0.004(5)
C13 0.016(4) 0.040(5) 0.037(5) -0.026(4) 0.001(4) -0.007(4)
C14 0.020(6) 0.028(6) 0.057(8) -0.021(5) -0.010(6) -0.005(5)
C15 0.022(7) 0.023(6) 0.031(7) -0.010(5) -0.005(5) -0.008(6)
C16 0.010(7) 0.028(7) 0.045(9) -0.011(7) 0.002(6) -0.009(6)
C17 0.018(7) 0.028(7) 0.036(7) -0.024(6) -0.007(5) 0.005(5)
C18 0.024(7) 0.024(6) 0.030(7) -0.017(6) 0.006(5) 0.003(5)
C19 0.023(7) 0.032(7) 0.045(8) -0.031(7) -0.011(6) 0.005(6)
C20 0.029(8) 0.017(6) 0.029(7) 0.003(5) -0.001(5) -0.008(6)
C21 0.017(7) 0.036(8) 0.037(8) -0.020(6) -0.009(6) -0.005(6)
C22 0.030(8) 0.056(9) 0.033(8) -0.024(7) -0.003(6) -0.015(7)
C23 0.022(7) 0.026(7) 0.032(6) -0.012(5) 0.005(5) -0.011(6)
C24 0.010(6) 0.040(7) 0.056(8) -0.028(6) -0.003(5) 0.000(5)
C25 0.017(7) 0.042(8) 0.051(9) -0.038(7) 0.004(6) -0.007(6)
C26 0.024(7) 0.043(8) 0.065(10) -0.031(7) 0.001(6) -0.013(6)
C27 0.022(7) 0.056(8) 0.036(7) -0.020(6) -0.007(5) -0.017(6)
C28 0.030(9) 0.045(9) 0.082(12) -0.040(9) -0.010(8) -0.002(7)
C29 0.018(7) 0.023(6) 0.027(7) -0.010(5) -0.002(5) -0.005(5)
C30 0.023(7) 0.041(8) 0.049(8) -0.027(7) 0.005(6) -0.004(6)
C31 0.021(8) 0.035(8) 0.047(9) -0.030(7) 0.008(6) -0.004(6)
C32 0.012(6) 0.036(8) 0.037(8) -0.017(6) 0.016(5) 0.002(5)
C33 0.035(7) 0.022(6) 0.028(6) -0.009(5) -0.004(5) -0.006(5)
C34 0.014(6) 0.024(6) 0.026(6) -0.005(5) 0.002(4) -0.008(5)
C35 0.033(8) 0.025(7) 0.033(7) -0.011(6) 0.008(6) -0.012(6)
C36 0.025(8) 0.035(8) 0.031(8) -0.019(6) 0.007(6) -0.006(7)
C37 0.024(8) 0.034(8) 0.036(8) -0.024(7) 0.006(6) 0.000(6)
C38 0.033(8) 0.036(8) 0.022(7) -0.023(6) 0.010(6) 0.006(6)
C39 0.038(9) 0.031(8) 0.020(6) -0.013(6) 0.013(6) -0.006(7)
C40 0.020(7) 0.031(7) 0.043(8) -0.015(6) -0.003(6) -0.014(6)
C41 0.030(8) 0.033(7) 0.026(7) -0.006(6) 0.008(6) -0.022(6)
C42 0.032(8) 0.013(5) 0.027(7) -0.010(5) 0.003(6) -0.001(5)
C43 0.054(9) 0.056(9) 0.037(8) -0.015(7) -0.012(7) -0.034(7)
C44 0.037(7) 0.045(8) 0.027(7) 0.003(6) -0.003(5) -0.016(6)
C45 0.071(12) 0.051(10) 0.036(8) 0.011(7) -0.034(8) -0.033(9)
C46 0.029(8) 0.039(8) 0.081(12) -0.009(8) -0.016(7) -0.002(7)
C47 0.057(10) 0.028(8) 0.039(8) -0.004(7) -0.010(7) -0.005(7)
C48 0.045(9) 0.031(8) 0.035(8) -0.002(6) 0.003(6) -0.007(7)
C49 0.055(8) 0.025(6) 0.037(7) -0.018(5) 0.005(6) -0.004(6)
C50 0.106(15) 0.045(8) 0.029(7) -0.003(6) 0.002(8) -0.049(10)
C51 0.045(9) 0.089(13) 0.037(8) 0.002(8) -0.009(7) -0.049(10)
C52 0.058(11) 0.034(8) 0.037(8) 0.007(7) -0.005(7) -0.014(8)
C53 0.029(7) 0.042(8) 0.030(6) -0.014(6) 0.005(5) -0.002(6)
C54 0.041(8) 0.026(7) 0.046(8) -0.018(6) 0.023(6) -0.008(6)
C55 0.016(6) 0.019(6) 0.021(6) -0.005(5) 0.002(5) -0.001(5)
C56 0.010(6) 0.030(7) 0.037(7) -0.020(6) 0.007(5) -0.002(5)
C57 0.006(6) 0.027(7) 0.025(6) -0.016(5) 0.003(5) 0.000(5)
C58 0.014(5) 0.027(5) 0.019(5) -0.003(4) 0.002(4) 0.001(4)
C59 0.024(5) 0.021(5) 0.026(5) -0.002(4) -0.003(4) -0.009(4)
C60 0.015(5) 0.023(5) 0.017(4) -0.001(4) 0.001(3) -0.012(4)
C61 0.027(6) 0.037(6) 0.017(5) -0.016(5) -0.002(4) -0.011(5)
C62 0.028(5) 0.061(7) 0.042(6) -0.035(5) 0.002(4) -0.014(5)
C63 0.033(8) 0.054(9) 0.065(10) -0.047(8) 0.002(7) -0.012(7)
C64 0.036(6) 0.077(9) 0.057(8) -0.042(7) -0.005(5) -0.022(6)
C65 0.026(6) 0.102(13) 0.092(12) -0.070(10) -0.002(7) -0.011(7)
C66 0.026(8) 0.044(8) 0.048(8) -0.019(6) -0.004(6) -0.011(6)
C67 0.025(5) 0.047(6) 0.041(6) -0.028(5) 0.001(4) -0.017(4)
C68 0.020(6) 0.040(7) 0.037(7) -0.022(5) 0.000(5) -0.006(5)
C69 0.019(7) 0.026(7) 0.034(7) -0.018(6) 0.001(5) -0.001(6)
C70 0.022(7) 0.029(7) 0.028(7) -0.017(6) 0.002(5) -0.002(6)
C71 0.018(7) 0.029(7) 0.029(7) -0.006(6) 0.009(5) -0.009(6)
C72 0.022(7) 0.032(7) 0.026(7) -0.011(5) -0.005(5) -0.012(6)
C73 0.014(6) 0.028(7) 0.024(7) -0.006(5) 0.002(5) -0.010(6)
C74 0.008(6) 0.028(6) 0.025(6) -0.020(5) 0.004(4) -0.002(5)
C75 0.023(7) 0.023(7) 0.033(7) -0.020(6) 0.005(6) -0.003(6)
C76 0.040(9) 0.026(7) 0.069(10) -0.012(7) -0.018(8) -0.011(7)
C77 0.030(8) 0.028(7) 0.022(7) -0.011(6) -0.002(5) -0.001(6)
C78 0.035(8) 0.048(8) 0.044(7) -0.029(6) 0.003(6) -0.020(6)
C79 0.026(7) 0.039(8) 0.035(7) -0.016(6) -0.015(6) 0.000(6)
C80 0.033(9) 0.072(11) 0.060(10) -0.051(9) -0.017(8) -0.004(8)
C81 0.018(6) 0.039(8) 0.056(9) -0.021(7) 0.002(6) -0.010(6)
C82 0.048(9) 0.050(8) 0.053(9) -0.040(7) -0.015(7) 0.010(7)
C83 0.017(7) 0.033(7) 0.026(7) -0.015(6) 0.006(5) 0.003(6)
C84 0.020(6) 0.036(7) 0.038(7) -0.023(6) -0.002(5) -0.010(5)
C85 0.021(8) 0.054(10) 0.045(9) -0.024(8) 0.005(6) -0.014(7)
C86 0.028(7) 0.024(7) 0.039(8) -0.013(6) -0.015(6) -0.001(6)
C87 0.025(7) 0.022(6) 0.031(6) -0.009(5) 0.002(5) -0.006(5)
C88 0.023(7) 0.025(6) 0.026(6) -0.006(5) 0.001(5) -0.008(5)
C89 0.021(8) 0.046(9) 0.057(10) -0.029(8) 0.005(7) 0.002(7)
C90 0.016(7) 0.024(7) 0.039(8) -0.016(6) 0.004(6) -0.004(6)
C91 0.029(9) 0.044(9) 0.047(9) -0.014(8) -0.010(7) -0.008(7)
C92 0.025(8) 0.049(9) 0.043(8) -0.013(7) -0.004(6) -0.020(7)
C93 0.015(6) 0.026(7) 0.040(8) -0.009(6) 0.000(5) -0.003(5)
C94 0.028(8) 0.023(7) 0.035(8) -0.003(6) 0.000(6) 0.003(6)
C95 0.019(7) 0.025(7) 0.031(7) -0.017(6) 0.005(5) -0.001(5)
C96 0.021(7) 0.059(9) 0.035(8) 0.000(7) 0.000(6) -0.013(7)
C97 0.052(10) 0.052(10) 0.034(7) -0.026(7) 0.007(6) -0.021(8)
C98 0.114(16) 0.053(9) 0.037(8) -0.015(7) 0.009(9) -0.059(11)
C99 0.083(14) 0.098(15) 0.035(8) -0.006(9) -0.014(9) -0.067(12)
C100 0.079(13) 0.076(13) 0.034(9) -0.026(9) 0.001(8) -0.011(10)
C101 0.028(8) 0.067(10) 0.035(7) -0.023(7) 0.004(6) -0.023(7)
C102 0.041(8) 0.043(8) 0.036(8) -0.001(7) -0.006(6) -0.007(6)
C103 0.123(18) 0.121(17) 0.039(9) 0.003(10) -0.037(10) -0.085(15)
C104 0.061(12) 0.038(9) 0.076(13) -0.006(9) -0.038(10) -0.006(9)
C105 0.067(11) 0.033(7) 0.066(10) -0.015(7) -0.047(9) -0.008(7)
C106 0.026(7) 0.045(9) 0.053(9) -0.023(7) -0.013(6) -0.007(7)
C107 0.052(10) 0.048(10) 0.070(10) 0.000(8) -0.041(8) 0.005(8)
C108 0.056(11) 0.072(11) 0.078(11) -0.047(9) -0.023(8) -0.016(9)
C109 0.086(14) 0.143(19) 0.16(2) -0.102(17) -0.040(14) -0.010(13)
C110 0.054(8) 0.044(7) 0.064(8) -0.023(6) -0.029(7) 0.006(6)
N9 0.083(16) 0.068(14) 0.056(12) -0.022(11) -0.041(12) -0.012(12)
C111 0.035(4) 0.026(4) 0.042(5) -0.003(3) -0.025(4) -0.016(3)
C112 0.035(4) 0.026(4) 0.042(5) -0.003(3) -0.025(4) -0.016(3)
C113 0.035(4) 0.026(4) 0.042(5) -0.003(3) -0.025(4) -0.016(3)
C114 0.035(4) 0.026(4) 0.042(5) -0.003(3) -0.025(4) -0.016(3)
C115 0.035(4) 0.026(4) 0.042(5) -0.003(3) -0.025(4) -0.016(3)
N10 0.064(14) 0.048(11) 0.17(3) -0.061(14) -0.007(16) -0.029(10)
C116 0.037(5) 0.097(8) 0.050(6) -0.042(6) -0.013(4) -0.018(6)
C117 0.037(5) 0.097(8) 0.050(6) -0.042(6) -0.013(4) -0.018(6)
C118 0.037(5) 0.097(8) 0.050(6) -0.042(6) -0.013(4) -0.018(6)
C119 0.037(5) 0.097(8) 0.050(6) -0.042(6) -0.013(4) -0.018(6)
C120 0.037(5) 0.097(8) 0.050(6) -0.042(6) -0.013(4) -0.018(6)

loop_
_atom_type_symbol
_atom_type_description
_atom_type_scat_dispersion_real
_atom_type_scat_dispersion_imag
_atom_type_scat_source
C C 0.0033 0.0016 'International Tables Vol C Tables 4.2.6.8 and 6.1.1.4'
H H 0.0000 0.0000 'International Tables Vol C Tables 4.2.6.8 and 6.1.1.4'
N N 0.0061 0.0033 'International Tables Vol C Tables 4.2.6.8 and 6.1.1.4'
O O 0.0106 0.0060 'International Tables Vol C Tables 4.2.6.8 and 6.1.1.4'
Ni Ni 0.3393 1.1124 'International Tables Vol C Tables 4.2.6.8 and 6.1.1.4'

loop_
_geom_angle_atom_site_label_1
_geom_angle_atom_site_label_2
_geom_angle_atom_site_label_3
_geom_angle
_geom_angle_site_symmetry_1
_geom_angle_site_symmetry_3
N2 Ni1 O1 178.6(5) . .
N2 Ni1 O2 94.1(4) . .
O1 Ni1 O2 86.0(4) . .
N2 Ni1 N1 85.5(5) . .
O1 Ni1 N1 94.4(4) . .
O2 Ni1 N1 179.2(5) . .
O4 Ni2 O6 175.9(4) 1_366 .
O4 Ni2 N4 88.6(4) 1_366 .
O6 Ni2 N4 90.6(4) . .
O4 Ni2 N3 92.8(4) 1_366 .
O6 Ni2 N3 91.3(4) . .
N4 Ni2 N3 92.3(5) . .
O4 Ni2 O8 90.3(4) 1_366 .
O6 Ni2 O8 90.2(4) . .
N4 Ni2 O8 177.9(5) . .
N3 Ni2 O8 89.7(4) . .
O4 Ni2 O7 88.8(4) 1_366 .
O6 Ni2 O7 87.1(4) . .
N4 Ni2 O7 90.0(4) . .
N3 Ni2 O7 177.2(4) . .
O8 Ni2 O7 88.1(4) . .
N5 Ni3 O9 93.0(4) . .
N5 Ni3 O10 175.4(5) . .
O9 Ni3 O10 86.2(4) . .
N5 Ni3 N6 87.6(5) . .
O9 Ni3 N6 176.6(5) . .
O10 Ni3 N6 93.5(4) . .
O14 Ni4 O12 175.4(4) . 1_744
O14 Ni4 N8 90.8(4) . .
O12 Ni4 N8 93.8(4) 1_744 .
O14 Ni4 O16 89.4(4) . .
O12 Ni4 O16 91.5(4) 1_744 .
N8 Ni4 O16 90.8(4) . .
O14 Ni4 O15 87.3(4) . .
O12 Ni4 O15 88.2(4) 1_744 .
N8 Ni4 O15 176.4(4) . .
O16 Ni4 O15 86.2(4) . .
O14 Ni4 N7 89.4(4) . .
O12 Ni4 N7 89.6(4) 1_744 .
N8 Ni4 N7 91.1(5) . .
O16 Ni4 N7 177.8(4) . .
O15 Ni4 N7 91.9(4) . .
C1 O1 Ni1 128.4(8) . .
C20 O2 Ni1 128.5(8) . .
C35 O4 Ni2 127.7(9) . 1_744
C42 O6 Ni2 126.6(9) . .
C53 O7 Ni2 122.7(8) . .
C54 O8 Ni2 126.6(9) . .
C55 O9 Ni3 130.7(8) . .
C74 O10 Ni3 130.0(8) . .
C89 O12 Ni4 126.0(9) . 1_366
C96 O14 Ni4 126.6(10) . .
C107 O15 Ni4 121.7(8) . .
C108 O16 Ni4 127.5(8) . .
C7 N1 C8 121.9(11) . .
C7 N1 Ni1 124.8(10) . .
C8 N1 Ni1 113.2(7) . .
C14 N2 C13 121.0(10) . .
C14 N2 Ni1 125.5(10) . .
C13 N2 Ni1 113.0(7) . .
C43 N3 C47 114.4(13) . .
C43 N3 Ni2 123.2(11) . .
C47 N3 Ni2 122.3(10) . .
C48 N4 C52 115.4(14) . .
C48 N4 Ni2 122.4(11) . .
C52 N4 Ni2 122.2(11) . .
C61 N5 C62 119.6(10) . .
C61 N5 Ni3 128.9(9) . .
C62 N5 Ni3 110.8(7) . .
C68 N6 C67 119.9(11) . .
C68 N6 Ni3 128.5(10) . .
C67 N6 Ni3 110.9(7) . .
C101 N7 C97 120.7(15) . .
C101 N7 Ni4 120.5(11) . .
C97 N7 Ni4 118.4(11) . .
C106 N8 C102 119.5(13) . .
C106 N8 Ni4 122.0(10) . .
C102 N8 Ni4 118.3(10) . .
O1 C1 C6 122.4(12) . .
O1 C1 C2 120.0(11) . .
C6 C1 C2 117.6(12) . .
C3 C2 C1 118.9(12) . .
C3 C2 C21 123.1(12) . .
C1 C2 C21 118.0(11) . .
C2 C3 C4 124.0(13) . .
C2 C3 H3 118.0 . .
C4 C3 H3 118.0 . .
C5 C4 C3 117.6(12) . .
C5 C4 C29 121.4(11) . .
C3 C4 C29 120.9(12) . .
C4 C5 C6 122.2(12) . .
C4 C5 H5 119.0 . .
C6 C5 H5 118.8 . .
C7 C6 C1 122.2(12) . .
C7 C6 C5 118.2(12) . .
C1 C6 C5 119.5(13) . .
N1 C7 C6 126.8(13) . .
N1 C7 H7 116.7 . .
C6 C7 H7 116.5 . .
N1 C8 C13 105.4(8) . .
N1 C8 C9 115.4(9) . .
C13 C8 C9 110.1(9) . .
N1 C8 H8 108.6 . .
C13 C8 H8 108.6 . .
C9 C8 H8 108.5 . .
C8 C9 C10 107.0(9) . .
C8 C9 H9A 110.3 . .
C10 C9 H9A 110.4 . .
C8 C9 H9B 110.2 . .
C10 C9 H9B 110.3 . .
H9A C9 H9B 108.6 . .
C11 C10 C9 114.0(10) . .
C11 C10 H10A 108.9 . .
C9 C10 H10A 108.7 . .
C11 C10 H10B 108.7 . .
C9 C10 H10B 108.7 . .
H10A C10 H10B 107.7 . .
C10 C11 C12 113.9(11) . .
C10 C11 H11A 108.8 . .
C12 C11 H11A 108.9 . .
C10 C11 H11B 108.7 . .
C12 C11 H11B 108.7 . .
H11A C11 H11B 107.7 . .
C11 C12 C13 109.7(10) . .
C11 C12 H12A 109.7 . .
C13 C12 H12A 109.7 . .
C11 C12 H12B 109.8 . .
C13 C12 H12B 109.7 . .
H12A C12 H12B 108.2 . .
N2 C13 C8 103.9(8) . .
N2 C13 C12 117.3(8) . .
C8 C13 C12 110.9(8) . .
N2 C13 H13 108.2 . .
C8 C13 H13 108.1 . .
C12 C13 H13 108.0 . .
N2 C14 C15 127.9(13) . .
N2 C14 H14 116.2 . .
C15 C14 H14 115.9 . .
C14 C15 C16 119.7(13) . .
C14 C15 C20 120.2(13) . .
C16 C15 C20 120.1(13) . .
C17 C16 C15 121.9(12) . .
C17 C16 H16 119.1 . .
C15 C16 H16 119.1 . .
C18 C17 C16 116.7(12) . .
C18 C17 C36 121.7(12) . .
C16 C17 C36 121.6(12) . .
C17 C18 C19 128.0(13) . .
C17 C18 H18 116.0 . .
C19 C18 H18 116.0 . .
C18 C19 C20 115.3(13) . .
C18 C19 C25 125.7(12) . .
C20 C19 C25 119.0(12) . .
O2 C20 C15 122.8(13) . .
O2 C20 C19 119.2(13) . .
C15 C20 C19 117.9(12) . .
C23 C21 C2 112.4(11) . .
C23 C21 C22 110.0(11) . .
C2 C21 C22 110.0(11) . .
C23 C21 C24 104.8(11) . .
C2 C21 C24 110.8(11) . .
C22 C21 C24 108.7(11) . .
C21 C22 H22A 109.7 . .
C21 C22 H22B 109.2 . .
H22A C22 H22B 109.5 . .
C21 C22 H22C 109.5 . .
H22A C22 H22C 109.5 . .
H22B C22 H22C 109.5 . .
C21 C23 H23A 109.7 . .
C21 C23 H23B 109.4 . .
H23A C23 H23B 109.5 . .
C21 C23 H23C 109.4 . .
H23A C23 H23C 109.5 . .
H23B C23 H23C 109.5 . .
C21 C24 H24A 109.4 . .
C21 C24 H24B 109.5 . .
H24A C24 H24B 109.5 . .
C21 C24 H24C 109.4 . .
H24A C24 H24C 109.5 . .
H24B C24 H24C 109.5 . .
C26 C25 C19 109.8(13) . .
C26 C25 C27 111.6(12) . .
C19 C25 C27 110.9(11) . .
C26 C25 C28 105.8(12) . .
C19 C25 C28 110.2(11) . .
C27 C25 C28 108.4(12) . .
C25 C26 H26A 109.6 . .
C25 C26 H26B 109.5 . .
H26A C26 H26B 109.5 . .
C25 C26 H26C 109.3 . .
H26A C26 H26C 109.5 . .
H26B C26 H26C 109.5 . .
C25 C27 H27A 109.4 . .
C25 C27 H27B 109.5 . .
H27A C27 H27B 109.5 . .
C25 C27 H27C 109.5 . .
H27A C27 H27C 109.5 . .
H27B C27 H27C 109.5 . .
C25 C28 H28A 109.4 . .
C25 C28 H28B 109.4 . .
H28A C28 H28B 109.5 . .
C25 C28 H28C 109.6 . .
H28A C28 H28C 109.5 . .
H28B C28 H28C 109.5 . .
C30 C29 C34 114.3(12) . .
C30 C29 C4 122.6(12) . .
C34 C29 C4 123.1(12) . .
C29 C30 C31 125.6(14) . .
C29 C30 H30 117.1 . .
C31 C30 H30 117.2 . .
C32 C31 C30 117.4(13) . .
C32 C31 H31 121.3 . .
C30 C31 H31 121.3 . .
C31 C32 C33 119.7(12) . .
C31 C32 C35 120.7(12) . .
C33 C32 C35 119.4(13) . .
C32 C33 C34 119.0(13) . .
C32 C33 H33 120.5 . .
C34 C33 H33 120.5 . .
C29 C34 C33 123.9(12) . .
C29 C34 H34 118.2 . .
C33 C34 H34 117.9 . .
O3 C35 O4 123.1(12) . .
O3 C35 C32 119.8(12) . .
O4 C35 C32 117.1(12) . .
C41 C36 C37 116.9(13) . .
C41 C36 C17 123.1(12) . .
C37 C36 C17 119.7(13) . .
C36 C37 C38 120.4(14) . .
C36 C37 H37 119.8 . .
C38 C37 H37 119.8 . .
C39 C38 C37 121.6(13) . .
C39 C38 H38 119.1 . .
C37 C38 H38 119.2 . .
C38 C39 C40 119.1(12) . .
C38 C39 C42 121.0(12) . .
C40 C39 C42 119.9(13) . .
C41 C40 C39 119.2(13) . .
C41 C40 H40 120.3 . .
C39 C40 H40 120.5 . .
C36 C41 C40 122.8(13) . .
C36 C41 H41 118.6 . .
C40 C41 H41 118.7 . .
O5 C42 O6 124.2(12) . .
O5 C42 C39 119.1(12) . .
O6 C42 C39 116.7(12) . .
N3 C43 C44 128.4(16) . .
N3 C43 H43 115.8 . .
C44 C43 H43 115.8 . .
C43 C44 C45 117.0(13) . .
C43 C44 H44 121.4 . .
C45 C44 H44 121.6 . .
C46 C45 C44 116.4(14) . .
C46 C45 H45 121.7 . .
C44 C45 H45 121.9 . .
C45 C46 C47 121.3(16) . .
C45 C46 H46 119.4 . .
C47 C46 H46 119.3 . .
N3 C47 C46 122.1(15) . .
N3 C47 H47 118.9 . .
C46 C47 H47 118.9 . .
N4 C48 C49 124.3(15) . .
N4 C48 H48 117.8 . .
C49 C48 H48 117.9 . .
C48 C49 C50 119.1(13) . .
C48 C49 H49 120.4 . .
C50 C49 H49 120.5 . .
C51 C50 C49 115.4(15) . .
C51 C50 H50 122.3 . .
C49 C50 H50 122.3 . .
C52 C51 C50 120.9(15) . .
C52 C51 H51 119.5 . .
C50 C51 H51 119.6 . .
N4 C52 C51 124.3(15) . .
N4 C52 H52 117.8 . .
C51 C52 H52 117.9 . .
O7 C53 H53A 109.4 . .
O7 C53 H53B 109.5 . .
H53A C53 H53B 109.5 . .
O7 C53 H53C 109.5 . .
H53A C53 H53C 109.5 . .
H53B C53 H53C 109.5 . .
O8 C54 H54A 109.6 . .
O8 C54 H54B 109.5 . .
H54A C54 H54B 109.5 . .
O8 C54 H54C 109.4 . .
H54A C54 H54C 109.5 . .
H54B C54 H54C 109.5 . .
O9 C55 C60 121.5(12) . .
O9 C55 C56 119.3(12) . .
C60 C55 C56 119.1(11) . .
C57 C56 C55 116.6(12) . .
C57 C56 C75 120.2(12) . .
C55 C56 C75 123.2(11) . .
C56 C57 C58 124.3(12) . .
C56 C57 H57 117.9 . .
C58 C57 H57 117.8 . .
C59 C58 C57 117.5(11) . .
C59 C58 C83 122.3(12) . .
C57 C58 C83 120.3(11) . .
C58 C59 C60 120.8(13) . .
C58 C59 H59 119.5 . .
C60 C59 H59 119.7 . .
C59 C60 C55 121.7(12) . .
C59 C60 C61 117.1(11) . .
C55 C60 C61 121.1(11) . .
N5 C61 C60 124.7(12) . .
N5 C61 H61 117.6 . .
C60 C61 H61 117.7 . .
N5 C62 C63 118.5(10) . .
N5 C62 C67 105.9(8) . .
C63 C62 C67 109.7(9) . .
N5 C62 H62 107.5 . .
C63 C62 H62 107.4 . .
C67 C62 H62 107.4 . .
C64 C63 C62 111.5(11) . .
C64 C63 H63A 109.3 . .
C62 C63 H63A 109.3 . .
C64 C63 H63B 109.3 . .
C62 C63 H63B 109.4 . .
H63A C63 H63B 108.0 . .
C65 C64 C63 110.4(11) . .
C65 C64 H64A 109.5 . .
C63 C64 H64A 109.7 . .
C65 C64 H64B 109.6 . .
C63 C64 H64B 109.5 . .
H64A C64 H64B 108.1 . .
C64 C65 C66 115.4(12) . .
C64 C65 H65A 108.4 . .
C66 C65 H65A 108.5 . .
C64 C65 H65B 108.5 . .
C66 C65 H65B 108.3 . .
H65A C65 H65B 107.5 . .
C67 C66 C65 110.6(11) . .
C67 C66 H66A 109.6 . .
C65 C66 H66A 109.6 . .
C67 C66 H66B 109.5 . .
C65 C66 H66B 109.4 . .
H66A C66 H66B 108.1 . .
C66 C67 N6 116.1(10) . .
C66 C67 C62 112.8(9) . .
N6 C67 C62 103.6(8) . .
C66 C67 H67 108.0 . .
N6 C67 H67 108.0 . .
C62 C67 H67 107.9 . .
N6 C68 C69 124.6(13) . .
N6 C68 H68 117.6 . .
C69 C68 H68 117.8 . .
C70 C69 C74 121.7(12) . .
C70 C69 C68 117.2(12) . .
C74 C69 C68 121.1(12) . .
C71 C70 C69 121.3(13) . .
C71 C70 H70 119.3 . .
C69 C70 H70 119.3 . .
C70 C71 C72 117.3(12) . .
C70 C71 C90 123.7(13) . .
C72 C71 C90 119.0(12) . .
C73 C72 C71 122.7(12) . .
C73 C72 H72 118.6 . .
C71 C72 H72 118.7 . .
C72 C73 C74 119.7(11) . .
C72 C73 C79 118.5(11) . .
C74 C73 C79 121.8(11) . .
O10 C74 C69 122.3(11) . .
O10 C74 C73 120.6(11) . .
C69 C74 C73 117.1(11) . .
C78 C75 C77 106.4(12) . .
C78 C75 C56 114.3(11) . .
C77 C75 C56 109.5(11) . .
C78 C75 C76 109.2(12) . .
C77 C75 C76 112.0(11) . .
C56 C75 C76 105.6(12) . .
C75 C76 H76A 109.3 . .
C75 C76 H76B 109.5 . .
H76A C76 H76B 109.5 . .
C75 C76 H76C 109.6 . .
H76A C76 H76C 109.5 . .
H76B C76 H76C 109.5 . .
C75 C77 H77A 109.7 . .
C75 C77 H77B 109.3 . .
H77A C77 H77B 109.5 . .
C75 C77 H77C 109.5 . .
H77A C77 H77C 109.5 . .
H77B C77 H77C 109.5 . .
C75 C78 H78A 109.5 . .
C75 C78 H78B 109.5 . .
H78A C78 H78B 109.5 . .
C75 C78 H78C 109.4 . .
H78A C78 H78C 109.5 . .
H78B C78 H78C 109.5 . .
C80 C79 C82 107.6(12) . .
C80 C79 C73 112.9(11) . .
C82 C79 C73 111.1(13) . .
C80 C79 C81 107.0(13) . .
C82 C79 C81 109.4(12) . .
C73 C79 C81 108.7(11) . .
C79 C80 H80A 109.5 . .
C79 C80 H80B 109.5 . .
H80A C80 H80B 109.5 . .
C79 C80 H80C 109.4 . .
H80A C80 H80C 109.5 . .
H80B C80 H80C 109.5 . .
C79 C81 H81A 109.4 . .
C79 C81 H81B 109.4 . .
H81A C81 H81B 109.5 . .
C79 C81 H81C 109.6 . .
H81A C81 H81C 109.5 . .
H81B C81 H81C 109.5 . .
C79 C82 H82A 109.5 . .
C79 C82 H82B 109.4 . .
H82A C82 H82B 109.5 . .
C79 C82 H82C 109.4 . .
H82A C82 H82C 109.5 . .
H82B C82 H82C 109.5 . .
C88 C83 C84 119.6(12) . .
C88 C83 C58 120.5(12) . .
C84 C83 C58 119.8(12) . .
C85 C84 C83 119.0(12) . .
C85 C84 H84 120.5 . .
C83 C84 H84 120.6 . .
C84 C85 C86 122.9(13) . .
C84 C85 H85 118.5 . .
C86 C85 H85 118.6 . .
C85 C86 C87 117.6(12) . .
C85 C86 C89 121.7(13) . .
C87 C86 C89 120.7(13) . .
C88 C87 C86 122.0(13) . .
C88 C87 H87 119.0 . .
C86 C87 H87 119.0 . .
C87 C88 C83 118.7(12) . .
C87 C88 H88 120.8 . .
C83 C88 H88 120.5 . .
O11 C89 O12 127.0(13) . .
O11 C89 C86 117.4(13) . .
O12 C89 C86 115.5(13) . .
C91 C90 C95 119.3(12) . .
C91 C90 C71 120.5(13) . .
C95 C90 C71 120.2(12) . .
C90 C91 C92 121.4(14) . .
C90 C91 H91 119.3 . .
C92 C91 H91 119.3 . .
C91 C92 C93 118.9(13) . .
C91 C92 H92 120.5 . .
C93 C92 H92 120.6 . .
C94 C93 C92 118.8(12) . .
C94 C93 C96 123.1(12) . .
C92 C93 C96 118.1(13) . .
C93 C94 C95 121.2(13) . .
C93 C94 H94 119.3 . .
C95 C94 H94 119.5 . .
C94 C95 C90 120.2(13) . .
C94 C95 H95 119.9 . .
C90 C95 H95 120.0 . .
O13 C96 O14 127.6(14) . .
O13 C96 C93 115.4(13) . .
O14 C96 C93 116.8(13) . .
N7 C97 C98 115.2(17) . .
N7 C97 H97 122.4 . .
C98 C97 H97 122.4 . .
C99 C98 C97 125.9(18) . .
C99 C98 H98 117.1 . .
C97 C98 H98 117.0 . .
C98 C99 C100 117.4(18) . .
C98 C99 H99 121.3 . .
C100 C99 H99 121.4 . .
C99 C100 C101 119.4(18) . .
C99 C100 H100 120.3 . .
C101 C100 H100 120.4 . .
N7 C101 C100 121.1(16) . .
N7 C101 H101 119.5 . .
C100 C101 H101 119.4 . .
N8 C102 C103 116.8(15) . .
N8 C102 H102 121.6 . .
C103 C102 H102 121.6 . .
C104 C103 C102 120.4(17) . .
C104 C103 H103 119.7 . .
C102 C103 H103 119.9 . .
C103 C104 C105 122.7(17) . .
C103 C104 H104 118.6 . .
C105 C104 H104 118.7 . .
C104 C105 C106 117.1(16) . .
C104 C105 H105 121.4 . .
C106 C105 H105 121.4 . .
N8 C106 C105 123.1(15) . .
N8 C106 H106 118.4 . .
C105 C106 H106 118.5 . .
O15 C107 H07A 109.4 . .
O15 C107 H07B 109.6 . .
H07A C107 H07B 109.5 . .
O15 C107 H07C 109.4 . .
H07A C107 H07C 109.5 . .
H07B C107 H07C 109.5 . .
O16 C108 H08A 109.3 . .
O16 C108 H08B 109.6 . .
H08A C108 H08B 109.5 . .
O16 C108 H08C 109.5 . .
H08A C108 H08C 109.5 . .
H08B C108 H08C 109.5 . .
O17 C109 H09A 109.4 . .
O17 C109 H09B 109.5 . .
H09A C109 H09B 109.5 . .
O17 C109 H09C 109.5 . .
H09A C109 H09C 109.5 . .
H09B C109 H09C 109.5 . .
O18 C110 H10C 109.5 . .
O18 C110 H10D 109.4 . .
H10C C110 H10D 109.5 . .
O18 C110 H10E 109.5 . .
H10C C110 H10E 109.5 . .
H10D C110 H10E 109.5 . .
C111 N9 C115 120.0 . .
N9 C111 C112 120.0 . .
N9 C111 H111 120.0 . .
C112 C111 H111 120.0 . .
C113 C112 C111 120.0 . .
C113 C112 H112 120.0 . .
C111 C112 H112 120.0 . .
C112 C113 C114 120.0 . .
C112 C113 H113 120.0 . .
C114 C113 H113 120.0 . .
C113 C114 C115 120.0 . .
C113 C114 H114 120.0 . .
C115 C114 H114 120.0 . .
C114 C115 N9 120.0 . .
C114 C115 H115 120.0 . .
N9 C115 H115 120.0 . .
C116 N10 C120 120.0 . .
C117 C116 N10 120.0 . .
C117 C116 H116 120.0 . .
N10 C116 H116 120.0 . .
C116 C117 C118 120.0 . .
C116 C117 H117 120.0 . .
C118 C117 H117 120.0 . .
C117 C118 C119 120.0 . .
C117 C118 H118 120.0 . .
C119 C118 H118 120.0 . .
C120 C119 C118 120.0 . .
C120 C119 H119 120.0 . .
C118 C119 H119 120.0 . .
C119 C120 N10 120.0 . .
C119 C120 H120 120.0 . .
N10 C120 H120 120.0 . .

loop_
_geom_bond_atom_site_label_1
_geom_bond_atom_site_label_2
_geom_bond_distance
_geom_bond_site_symmetry_2
Ni1 N2 1.839(10) .
Ni1 O1 1.853(9) .
Ni1 O2 1.853(9) .
Ni1 N1 1.856(11) .
Ni2 O4 2.043(8) 1_366
Ni2 O6 2.056(9) .
Ni2 N4 2.067(12) .
Ni2 N3 2.120(11) .
Ni2 O8 2.133(10) .
Ni2 O7 2.137(9) .
Ni3 N5 1.838(11) .
Ni3 O9 1.840(9) .
Ni3 O10 1.843(8) .
Ni3 N6 1.875(11) .
Ni4 O14 2.043(10) .
Ni4 O12 2.089(9) 1_744
Ni4 N8 2.092(12) .
Ni4 O16 2.103(10) .
Ni4 O15 2.108(10) .
Ni4 N7 2.124(13) .
O1 C1 1.301(14) .
O2 C20 1.311(15) .
O3 C35 1.237(16) .
O4 C35 1.292(16) .
O4 Ni2 2.043(8) 1_744
O5 C42 1.238(16) .
O6 C42 1.245(15) .
O7 C53 1.419(16) .
O8 C54 1.420(14) .
O9 C55 1.324(14) .
O10 C74 1.313(13) .
O11 C89 1.254(18) .
O12 C89 1.272(18) .
O12 Ni4 2.089(9) 1_366
O13 C96 1.253(17) .
O14 C96 1.259(17) .
O15 C107 1.471(17) .
O16 C108 1.457(16) .
O17 C109 1.47(3) .
O18 C110 1.351(18) .
N1 C7 1.319(16) .
N1 C8 1.457(14) .
N2 C14 1.303(16) .
N2 C13 1.488(13) .
N3 C43 1.267(17) .
N3 C47 1.319(17) .
N4 C48 1.354(17) .
N4 C52 1.36(2) .
N5 C61 1.263(15) .
N5 C62 1.491(14) .
N6 C68 1.241(15) .
N6 C67 1.500(14) .
N7 C101 1.291(18) .
N7 C97 1.345(18) .
N8 C106 1.337(16) .
N8 C102 1.373(17) .
C1 C6 1.429(18) .
C1 C2 1.470(17) .
C2 C3 1.391(16) .
C2 C21 1.534(17) .
C3 C4 1.399(18) .
C3 H3 0.9500 .
C4 C5 1.385(19) .
C4 C29 1.446(16) .
C5 C6 1.445(16) .
C5 H5 0.9500 .
C6 C7 1.377(19) .
C7 H7 0.9500 .
C8 C13 1.512(12) .
C8 C9 1.555(16) .
C8 H8 1.0000 .
C9 C10 1.566(15) .
C9 H9A 0.9900 .
C9 H9B 0.9900 .
C10 C11 1.481(15) .
C10 H10A 0.9900 .
C10 H10B 0.9900 .
C11 C12 1.519(17) .
C11 H11A 0.9900 .
C11 H11B 0.9900 .
C12 C13 1.526(15) .
C12 H12A 0.9900 .
C12 H12B 0.9900 .
C13 H13 1.0000 .
C14 C15 1.393(19) .
C14 H14 0.9500 .
C15 C16 1.402(17) .
C15 C20 1.43(2) .
C16 C17 1.381(18) .
C16 H16 0.9500 .
C17 C18 1.339(19) .
C17 C36 1.519(17) .
C18 C19 1.393(17) .
C18 H18 0.9500 .
C19 C20 1.455(19) .
C19 C25 1.500(19) .
C21 C23 1.499(17) .
C21 C22 1.535(18) .
C21 C24 1.584(17) .
C22 H22A 0.9800 .
C22 H22B 0.9800 .
C22 H22C 0.9800 .
C23 H23A 0.9800 .
C23 H23B 0.9800 .
C23 H23C 0.9800 .
C24 H24A 0.9800 .
C24 H24B 0.9800 .
C24 H24C 0.9800 .
C25 C26 1.47(2) .
C25 C27 1.538(19) .
C25 C28 1.549(19) .
C26 H26A 0.9800 .
C26 H26B 0.9800 .
C26 H26C 0.9800 .
C27 H27A 0.9800 .
C27 H27B 0.9800 .
C27 H27C 0.9800 .
C28 H28A 0.9800 .
C28 H28B 0.9800 .
C28 H28C 0.9800 .
C29 C30 1.334(18) .
C29 C34 1.379(17) .
C30 C31 1.416(17) .
C30 H30 0.9500 .
C31 C32 1.364(19) .
C31 H31 0.9500 .
C32 C33 1.381(18) .
C32 C35 1.518(16) .
C33 C34 1.383(17) .
C33 H33 0.9500 .
C34 H34 0.9500 .
C36 C41 1.359(19) .
C36 C37 1.384(19) .
C37 C38 1.399(15) .
C37 H37 0.9500 .
C38 C39 1.32(2) .
C38 H38 0.9500 .
C39 C40 1.389(18) .
C39 C42 1.505(16) .
C40 C41 1.381(17) .
C40 H40 0.9500 .
C41 H41 0.9500 .
C43 C44 1.331(19) .
C43 H43 0.9500 .
C44 C45 1.37(2) .
C44 H44 0.9500 .
C45 C46 1.33(2) .
C45 H45 0.9500 .
C46 C47 1.36(2) .
C46 H46 0.9500 .
C47 H47 0.9500 .
C48 C49 1.40(2) .
C48 H48 0.9500 .
C49 C50 1.45(2) .
C49 H49 0.9500 .
C50 C51 1.40(2) .
C50 H50 0.9500 .
C51 C52 1.39(2) .
C51 H51 0.9500 .
C52 H52 0.9500 .
C53 H53A 0.9800 .
C53 H53B 0.9800 .
C53 H53C 0.9800 .
C54 H54A 0.9800 .
C54 H54B 0.9800 .
C54 H54C 0.9800 .
C55 C60 1.401(18) .
C55 C56 1.413(18) .
C56 C57 1.390(14) .
C56 C75 1.540(19) .
C57 C58 1.400(18) .
C57 H57 0.9500 .
C58 C59 1.365(18) .
C58 C83 1.533(16) .
C59 C60 1.379(17) .
C59 H59 0.9500 .
C60 C61 1.473(17) .
C61 H61 0.9500 .
C62 C63 1.511(16) .
C62 C67 1.522(12) .
C62 H62 1.0000 .
C63 C64 1.498(18) .
C63 H63A 0.9900 .
C63 H63B 0.9900 .
C64 C65 1.479(17) .
C64 H64A 0.9900 .
C64 H64B 0.9900 .
C65 C66 1.52(2) .
C65 H65A 0.9900 .
C65 H65B 0.9900 .
C66 C67 1.469(17) .
C66 H66A 0.9900 .
C66 H66B 0.9900 .
C67 H67 1.0000 .
C68 C69 1.488(18) .
C68 H68 0.9500 .
C69 C70 1.417(16) .
C69 C74 1.417(18) .
C70 C71 1.353(19) .
C70 H70 0.9500 .
C71 C72 1.441(18) .
C71 C90 1.470(16) .
C72 C73 1.383(16) .
C72 H72 0.9500 .
C73 C74 1.419(17) .
C73 C79 1.566(18) .
C75 C78 1.481(19) .
C75 C77 1.519(17) .
C75 C76 1.569(18) .
C76 H76A 0.9800 .
C76 H76B 0.9800 .
C76 H76C 0.9800 .
C77 H77A 0.9800 .
C77 H77B 0.9800 .
C77 H77C 0.9800 .
C78 H78A 0.9800 .
C78 H78B 0.9800 .
C78 H78C 0.9800 .
C79 C80 1.502(19) .
C79 C82 1.51(2) .
C79 C81 1.59(2) .
C80 H80A 0.9800 .
C80 H80B 0.9800 .
C80 H80C 0.9800 .
C81 H81A 0.9800 .
C81 H81B 0.9800 .
C81 H81C 0.9800 .
C82 H82A 0.9800 .
C82 H82B 0.9800 .
C82 H82C 0.9800 .
C83 C88 1.412(19) .
C83 C84 1.453(18) .
C84 C85 1.363(17) .
C84 H84 0.9500 .
C85 C86 1.411(19) .
C85 H85 0.9500 .
C86 C87 1.411(18) .
C86 C89 1.464(17) .
C87 C88 1.407(17) .
C87 H87 0.9500 .
C88 H88 0.9500 .
C90 C91 1.39(2) .
C90 C95 1.408(18) .
C91 C92 1.401(18) .
C91 H91 0.9500 .
C92 C93 1.441(18) .
C92 H92 0.9500 .
C93 C94 1.39(2) .
C93 C96 1.541(18) .
C94 C95 1.398(16) .
C94 H94 0.9500 .
C95 H95 0.9500 .
C97 C98 1.37(2) .
C97 H97 0.9500 .
C98 C99 1.25(2) .
C98 H98 0.9500 .
C99 C100 1.35(2) .
C99 H99 0.9500 .
C100 C101 1.36(2) .
C100 H100 0.9500 .
C101 H101 0.9500 .
C102 C103 1.45(2) .
C102 H102 0.9500 .
C103 C104 1.33(3) .
C103 H103 0.9500 .
C104 C105 1.33(2) .
C104 H104 0.9500 .
C105 C106 1.40(2) .
C105 H105 0.9500 .
C106 H106 0.9500 .
C107 H07A 0.9800 .
C107 H07B 0.9800 .
C107 H07C 0.9800 .
C108 H08A 0.9800 .
C108 H08B 0.9800 .
C108 H08C 0.9800 .
C109 H09A 0.9800 .
C109 H09B 0.9800 .
C109 H09C 0.9800 .
C110 H10C 0.9800 .
C110 H10D 0.9800 .
C110 H10E 0.9800 .
N9 C111 1.3900 .
N9 C115 1.3900 .
C111 C112 1.3900 .
C111 H111 0.9500 .
C112 C113 1.3900 .
C112 H112 0.9500 .
C113 C114 1.3900 .
C113 H113 0.9500 .
C114 C115 1.3900 .
C114 H114 0.9500 .
C115 H115 0.9500 .
N10 C116 1.3900 .
N10 C120 1.3900 .
C116 C117 1.3900 .
C116 H116 0.9500 .
C117 C118 1.3900 .
C117 H117 0.9500 .
C118 C119 1.3900 .
C118 H118 0.9500 .
C119 C120 1.3900 .
C119 H119 0.9500 .
C120 H120 0.9500 .

loop_
_geom_torsion_atom_site_label_1
_geom_torsion_atom_site_label_2
_geom_torsion_atom_site_label_3
_geom_torsion_atom_site_label_4
_geom_torsion
_geom_torsion_site_symmetry_1
N2 Ni1 O1 C1 95(21) .
O2 Ni1 O1 C1 -168.8(9) .
N1 Ni1 O1 C1 10.5(10) .
N2 Ni1 O2 C20 9.3(10) .
O1 Ni1 O2 C20 -169.3(10) .
N1 Ni1 O2 C20 72(34) .
O4 Ni2 O6 C42 -51(6) 1_366
N4 Ni2 O6 C42 -131.0(11) .
N3 Ni2 O6 C42 136.7(11) .
O8 Ni2 O6 C42 47.1(11) .
O7 Ni2 O6 C42 -41.0(11) .
O4 Ni2 O7 C53 -36.5(10) 1_366
O6 Ni2 O7 C53 144.2(10) .
N4 Ni2 O7 C53 -125.1(10) .
N3 Ni2 O7 C53 89(9) .
O8 Ni2 O7 C53 53.9(10) .
O4 Ni2 O8 C54 -137.3(10) 1_366
O6 Ni2 O8 C54 46.8(10) .
N4 Ni2 O8 C54 161(11) .
N3 Ni2 O8 C54 -44.5(10) .
O7 Ni2 O8 C54 133.9(10) .
N5 Ni3 O9 C55 1.1(10) .
O10 Ni3 O9 C55 176.5(11) .
N6 Ni3 O9 C55 -99(8) .
N5 Ni3 O10 C74 -104(6) .
O9 Ni3 O10 C74 176.1(11) .
N6 Ni3 O10 C74 -0.5(11) .
O12 Ni4 O14 C96 52(6) 1_744
N8 Ni4 O14 C96 -140.2(13) .
O16 Ni4 O14 C96 -49.4(13) .
O15 Ni4 O14 C96 36.8(13) .
N7 Ni4 O14 C96 128.7(13) .
O14 Ni4 O15 C107 -148.1(11) .
O12 Ni4 O15 C107 33.1(11) 1_744
N8 Ni4 O15 C107 -90(7) .
O16 Ni4 O15 C107 -58.6(11) .
N7 Ni4 O15 C107 122.6(11) .
O14 Ni4 O16 C108 -47.0(11) .
O12 Ni4 O16 C108 137.5(11) 1_744
N8 Ni4 O16 C108 43.7(11) .
O15 Ni4 O16 C108 -134.4(11) .
N7 Ni4 O16 C108 -104(11) .
N2 Ni1 N1 C7 171.9(12) .
O1 Ni1 N1 C7 -9.5(11) .
O2 Ni1 N1 C7 109(34) .
N2 Ni1 N1 C8 -12.7(8) .
O1 Ni1 N1 C8 165.9(8) .
O2 Ni1 N1 C8 -76(34) .
O1 Ni1 N2 C14 89(21) .
O2 Ni1 N2 C14 -7.9(12) .
N1 Ni1 N2 C14 172.7(12) .
O1 Ni1 N2 C13 -100(21) .
O2 Ni1 N2 C13 164.0(8) .
N1 Ni1 N2 C13 -15.4(8) .
O4 Ni2 N3 C43 -13.4(12) 1_366
O6 Ni2 N3 C43 166.1(12) .
N4 Ni2 N3 C43 75.4(12) .
O8 Ni2 N3 C43 -103.7(12) .
O7 Ni2 N3 C43 -139(9) .
O4 Ni2 N3 C47 161.7(12) 1_366
O6 Ni2 N3 C47 -18.8(12) .
N4 Ni2 N3 C47 -109.5(12) .
O8 Ni2 N3 C47 71.4(12) .
O7 Ni2 N3 C47 37(10) .
O4 Ni2 N4 C48 -34.7(10) 1_366
O6 Ni2 N4 C48 141.3(10) .
N3 Ni2 N4 C48 -127.4(10) .
O8 Ni2 N4 C48 27(12) .
O7 Ni2 N4 C48 54.1(10) .
O4 Ni2 N4 C52 145.4(11) 1_366
O6 Ni2 N4 C52 -38.7(10) .
N3 Ni2 N4 C52 52.6(11) .
O8 Ni2 N4 C52 -153(11) .
O7 Ni2 N4 C52 -125.8(10) .
O9 Ni3 N5 C61 -1.8(12) .
O10 Ni3 N5 C61 -82(6) .
N6 Ni3 N5 C61 174.8(12) .
O9 Ni3 N5 C62 168.6(8) .
O10 Ni3 N5 C62 88(6) .
N6 Ni3 N5 C62 -14.8(8) .
N5 Ni3 N6 C68 176.1(13) .
O9 Ni3 N6 C68 -84(8) .
O10 Ni3 N6 C68 0.6(13) .
N5 Ni3 N6 C67 -14.1(8) .
O9 Ni3 N6 C67 86(8) .
O10 Ni3 N6 C67 170.4(8) .
O14 Ni4 N7 C101 36.9(11) .
O12 Ni4 N7 C101 -147.6(11) 1_744
N8 Ni4 N7 C101 -53.9(12) .
O16 Ni4 N7 C101 94(11) .
O15 Ni4 N7 C101 124.2(11) .
O14 Ni4 N7 C97 -136.5(11) .
O12 Ni4 N7 C97 39.0(11) 1_744
N8 Ni4 N7 C97 132.7(11) .
O16 Ni4 N7 C97 -80(11) .
O15 Ni4 N7 C97 -49.2(11) .
O14 Ni4 N8 C106 18.0(11) .
O12 Ni4 N8 C106 -162.9(11) 1_744
O16 Ni4 N8 C106 -71.4(11) .
O15 Ni4 N8 C106 -40(8) .
N7 Ni4 N8 C106 107.4(11) .
O14 Ni4 N8 C102 -167.2(12) .
O12 Ni4 N8 C102 11.8(12) 1_744
O16 Ni4 N8 C102 103.4(12) .
O15 Ni4 N8 C102 135(7) .
N7 Ni4 N8 C102 -77.8(12) .
Ni1 O1 C1 C6 -7.1(16) .
Ni1 O1 C1 C2 173.1(7) .
O1 C1 C2 C3 179.8(10) .
C6 C1 C2 C3 0.0(16) .
O1 C1 C2 C21 0.1(15) .
C6 C1 C2 C21 -179.8(12) .
C1 C2 C3 C4 2.7(18) .
C21 C2 C3 C4 -177.6(12) .
C2 C3 C4 C5 -2.9(19) .
C2 C3 C4 C29 176.7(11) .
C3 C4 C5 C6 0.6(19) .
C29 C4 C5 C6 -179.0(11) .
O1 C1 C6 C7 -0.5(19) .
C2 C1 C6 C7 179.3(12) .
O1 C1 C6 C5 178.0(11) .
C2 C1 C6 C5 -2.1(17) .
C4 C5 C6 C7 -179.5(13) .
C4 C5 C6 C1 2(2) .
C8 N1 C7 C6 -169.3(13) .
Ni1 N1 C7 C6 6(2) .
C1 C6 C7 N1 1(2) .
C5 C6 C7 N1 -177.5(12) .
C7 N1 C8 C13 -148.2(11) .
Ni1 N1 C8 C13 36.2(10) .
C7 N1 C8 C9 -26.5(16) .
Ni1 N1 C8 C9 157.9(8) .
N1 C8 C9 C10 -177.4(10) .
C13 C8 C9 C10 -58.3(11) .
C8 C9 C10 C11 53.2(13) .
C9 C10 C11 C12 -51.7(16) .
C10 C11 C12 C13 51.8(15) .
C14 N2 C13 C8 -150.0(11) .
Ni1 N2 C13 C8 37.7(10) .
C14 N2 C13 C12 -27.2(16) .
Ni1 N2 C13 C12 160.5(9) .
N1 C8 C13 N2 -45.0(10) .
C9 C8 C13 N2 -170.1(9) .
N1 C8 C13 C12 -171.9(9) .
C9 C8 C13 C12 63.0(11) .
C11 C12 C13 N2 -176.6(11) .
C11 C12 C13 C8 -57.5(13) .
C13 N2 C14 C15 -169.6(13) .
Ni1 N2 C14 C15 2(2) .
N2 C14 C15 C16 -174.1(13) .
N2 C14 C15 C20 7(2) .
C14 C15 C16 C17 -178.1(13) .
C20 C15 C16 C17 1(2) .
C15 C16 C17 C18 -2(2) .
C15 C16 C17 C36 179.6(12) .
C16 C17 C18 C19 2(2) .
C36 C17 C18 C19 -178.7(13) .
C17 C18 C19 C20 -3(2) .
C17 C18 C19 C25 176.4(14) .
Ni1 O2 C20 C15 -4.2(18) .
Ni1 O2 C20 C19 173.0(9) .
C14 C15 C20 O2 -5(2) .
C16 C15 C20 O2 175.5(11) .
C14 C15 C20 C19 177.7(13) .
C16 C15 C20 C19 -1.7(19) .
C18 C19 C20 O2 -175.0(11) .
C25 C19 C20 O2 5.7(19) .
C18 C19 C20 C15 2.3(18) .
C25 C19 C20 C15 -177.0(13) .
C3 C2 C21 C23 121.5(13) .
C1 C2 C21 C23 -58.8(14) .
C3 C2 C21 C22 -115.6(13) .
C1 C2 C21 C22 64.2(14) .
C3 C2 C21 C24 4.6(16) .
C1 C2 C21 C24 -175.6(11) .
C18 C19 C25 C26 -119.0(15) .
C20 C19 C25 C26 60.2(17) .
C18 C19 C25 C27 117.2(15) .
C20 C19 C25 C27 -63.6(17) .
C18 C19 C25 C28 -3(2) .
C20 C19 C25 C28 176.3(13) .
C5 C4 C29 C30 153.0(15) .
C3 C4 C29 C30 -27(2) .
C5 C4 C29 C34 -26.8(19) .
C3 C4 C29 C34 153.6(13) .
C34 C29 C30 C31 -1(2) .
C4 C29 C30 C31 179.4(13) .
C29 C30 C31 C32 0(2) .
C30 C31 C32 C33 1(2) .
C30 C31 C32 C35 176.2(12) .
C31 C32 C33 C34 -2(2) .
C35 C32 C33 C34 -176.8(12) .
C30 C29 C34 C33 0(2) .
C4 C29 C34 C33 180.0(11) .
C32 C33 C34 C29 1(2) .
Ni2 O4 C35 O3 11(2) 1_744
Ni2 O4 C35 C32 -170.3(8) 1_744
C31 C32 C35 O3 176.5(15) .
C33 C32 C35 O3 -8(2) .
C31 C32 C35 O4 -2(2) .
C33 C32 C35 O4 172.9(13) .
C18 C17 C36 C41 149.1(14) .
C16 C17 C36 C41 -32(2) .
C18 C17 C36 C37 -24(2) .
C16 C17 C36 C37 154.8(14) .
C41 C36 C37 C38 1(2) .
C17 C36 C37 C38 174.9(12) .
C36 C37 C38 C39 0(2) .
C37 C38 C39 C40 -2(2) .
C37 C38 C39 C42 -178.7(12) .
C38 C39 C40 C41 2.4(19) .
C42 C39 C40 C41 179.5(11) .
C37 C36 C41 C40 -0.4(19) .
C17 C36 C41 C40 -173.8(12) .
C39 C40 C41 C36 -1.4(18) .
Ni2 O6 C42 O5 25.4(19) .
Ni2 O6 C42 C39 -155.7(9) .
C38 C39 C42 O5 162.8(14) .
C40 C39 C42 O5 -14.2(18) .
C38 C39 C42 O6 -16.0(18) .
C40 C39 C42 O6 166.9(12) .
C47 N3 C43 C44 -6(2) .
Ni2 N3 C43 C44 169.9(12) .
N3 C43 C44 C45 6(2) .
C43 C44 C45 C46 0(2) .
C44 C45 C46 C47 -6(3) .
C43 N3 C47 C46 -1(2) .
Ni2 N3 C47 C46 -176.3(13) .
C45 C46 C47 N3 6(3) .
C52 N4 C48 C49 7(2) .
Ni2 N4 C48 C49 -172.9(11) .
N4 C48 C49 C50 -4(2) .
C48 C49 C50 C51 1(2) .
C49 C50 C51 C52 -1(2) .
C48 N4 C52 C51 -8(2) .
Ni2 N4 C52 C51 172.1(11) .
C50 C51 C52 N4 5(2) .
Ni3 O9 C55 C60 1.6(17) .
Ni3 O9 C55 C56 178.1(9) .
O9 C55 C56 C57 -179.9(11) .
C60 C55 C56 C57 -3.3(17) .
O9 C55 C56 C75 -0.5(18) .
C60 C55 C56 C75 176.2(12) .
C55 C56 C57 C58 1.1(19) .
C75 C56 C57 C58 -178.4(11) .
C56 C57 C58 C59 1.0(18) .
C56 C57 C58 C83 -178.9(11) .
C57 C58 C59 C60 -0.9(17) .
C83 C58 C59 C60 179.0(10) .
C58 C59 C60 C55 -1.4(18) .
C58 C59 C60 C61 -177.4(11) .
O9 C55 C60 C59 -179.9(10) .
C56 C55 C60 C59 3.5(18) .
O9 C55 C60 C61 -4.0(18) .
C56 C55 C60 C61 179.4(12) .
C62 N5 C61 C60 -169.7(11) .
Ni3 N5 C61 C60 0(2) .
C59 C60 C61 N5 179.4(11) .
C55 C60 C61 N5 3.3(19) .
C61 N5 C62 C63 -25.6(16) .
Ni3 N5 C62 C63 163.0(10) .
C61 N5 C62 C67 -149.1(11) .
Ni3 N5 C62 C67 39.5(10) .
N5 C62 C63 C64 -179.0(11) .
C67 C62 C63 C64 -57.4(15) .
C62 C63 C64 C65 55.1(16) .
C63 C64 C65 C66 -51.8(18) .
C64 C65 C66 C67 50.4(18) .
C65 C66 C67 N6 -171.3(11) .
C65 C66 C67 C62 -51.8(15) .
C68 N6 C67 C66 -27.0(17) .
Ni3 N6 C67 C66 162.2(9) .
C68 N6 C67 C62 -151.4(12) .
Ni3 N6 C67 C62 37.9(10) .
N5 C62 C67 C66 -174.5(10) .
C63 C62 C67 C66 56.6(14) .
N5 C62 C67 N6 -48.1(11) .
C63 C62 C67 N6 -177.0(10) .
C67 N6 C68 C69 -169.5(12) .
Ni3 N6 C68 C69 -1(2) .
N6 C68 C69 C70 179.4(13) .
N6 C68 C69 C74 0(2) .
C74 C69 C70 C71 1(2) .
C68 C69 C70 C71 -177.9(12) .
C69 C70 C71 C72 -3.4(19) .
C69 C70 C71 C90 177.2(12) .
C70 C71 C72 C73 2.1(18) .
C90 C71 C72 C73 -178.5(11) .
C71 C72 C73 C74 1.5(19) .
C71 C72 C73 C79 -179.2(11) .
Ni3 O10 C74 C69 0.3(19) .
Ni3 O10 C74 C73 178.8(9) .
C70 C69 C74 O10 -179.2(12) .
C68 C69 C74 O10 0(2) .
C70 C69 C74 C73 2.3(19) .
C68 C69 C74 C73 -178.6(12) .
C72 C73 C74 O10 177.9(11) .
C79 C73 C74 O10 -1.4(18) .
C72 C73 C74 C69 -3.5(18) .
C79 C73 C74 C69 177.1(12) .
C57 C56 C75 C78 -1.3(17) .
C55 C56 C75 C78 179.2(13) .
C57 C56 C75 C77 117.9(13) .
C55 C56 C75 C77 -61.6(16) .
C57 C56 C75 C76 -121.3(13) .
C55 C56 C75 C76 59.2(15) .
C72 C73 C79 C80 2.0(17) .
C74 C73 C79 C80 -178.7(12) .
C72 C73 C79 C82 -119.0(13) .
C74 C73 C79 C82 60.3(16) .
C72 C73 C79 C81 120.5(12) .
C74 C73 C79 C81 -60.2(16) .
C59 C58 C83 C88 29.0(18) .
C57 C58 C83 C88 -151.1(12) .
C59 C58 C83 C84 -151.0(13) .
C57 C58 C83 C84 28.9(17) .
C88 C83 C84 C85 -3(2) .
C58 C83 C84 C85 176.9(12) .
C83 C84 C85 C86 0(2) .
C84 C85 C86 C87 4(2) .
C84 C85 C86 C89 -177.9(14) .
C85 C86 C87 C88 -4(2) .
C89 C86 C87 C88 177.3(13) .
C86 C87 C88 C83 1.2(19) .
C84 C83 C88 C87 2.6(19) .
C58 C83 C88 C87 -177.4(11) .
Ni4 O12 C89 O11 -6(3) 1_366
Ni4 O12 C89 C86 170.0(9) 1_366
C85 C86 C89 O11 -177.1(14) .
C87 C86 C89 O11 1(2) .
C85 C86 C89 O12 6(2) .
C87 C86 C89 O12 -175.6(14) .
C70 C71 C90 C91 -151.7(14) .
C72 C71 C90 C91 28.9(18) .
C70 C71 C90 C95 30.6(19) .
C72 C71 C90 C95 -148.8(12) .
C95 C90 C91 C92 0(2) .
C71 C90 C91 C92 -177.6(12) .
C90 C91 C92 C93 3(2) .
C91 C92 C93 C94 -5.3(19) .
C91 C92 C93 C96 176.8(12) .
C92 C93 C94 C95 3.8(19) .
C96 C93 C94 C95 -178.5(12) .
C93 C94 C95 C90 -0.3(19) .
C91 C90 C95 C94 -1.7(18) .
C71 C90 C95 C94 176.0(12) .
Ni4 O14 C96 O13 -19(2) .
Ni4 O14 C96 C93 155.2(9) .
C94 C93 C96 O13 13(2) .
C92 C93 C96 O13 -168.7(13) .
C94 C93 C96 O14 -161.7(14) .
C92 C93 C96 O14 16.1(18) .
C101 N7 C97 C98 1(2) .
Ni4 N7 C97 C98 174.3(10) .
N7 C97 C98 C99 -1(2) .
C97 C98 C99 C100 4(3) .
C98 C99 C100 C101 -6(2) .
C97 N7 C101 C100 -4(2) .
Ni4 N7 C101 C100 -176.8(11) .
C99 C100 C101 N7 6(2) .
C106 N8 C102 C103 -1(2) .
Ni4 N8 C102 C103 -175.6(11) .
N8 C102 C103 C104 4(2) .
C102 C103 C104 C105 -2(3) .
C103 C104 C105 C106 -4(3) .
C102 N8 C106 C105 -5(2) .
Ni4 N8 C106 C105 170.0(11) .
C104 C105 C106 N8 7(2) .
C115 N9 C111 C112 0.0 .
N9 C111 C112 C113 0.0 .
C111 C112 C113 C114 0.0 .
C112 C113 C114 C115 0.0 .
C113 C114 C115 N9 0.0 .
C111 N9 C115 C114 0.0 .
C120 N10 C116 C117 0.0 .
N10 C116 C117 C118 0.0 .
C116 C117 C118 C119 0.0 .
C117 C118 C119 C120 0.0 .
C118 C119 C120 N10 0.0 .
C116 N10 C120 C119 0.0 .
